data_4103488
loop_
_publ_author_name
'James D. Blakemore'
'Nathan D. Schley'
'David Balcells'
'Jonathan F. Hull'
'Gerard W. Olack'
'Christopher D. Incarvito'
'Odile Eisenstein'
'Gary W. Brudvig'
'Robert H. Crabtree'

_publ_contact_author_address
;
     Department of Chemistry
     Yale University
     225 Prospect St
     PO Box 208107
     New Haven, CT 06520-8107
     USA
;
_publ_contact_author_email robert.crabtree@yale.edu
_publ_contact_author_fax '+203 432 6144'
_publ_contact_author_name 'Dr. Robert H Crabtree'
_publ_contact_author_phone '+203 432 3925'
_publ_section_title
;
 Half-Sandwich Iridium Complexes for Homogeneous Water-Oxidation Catalysis
;
_journal_name_full 'Journal of the American Chemical Society'
_journal_page_first 16017
_journal_page_last 16029
_journal_paper_doi 10.1021/ja104775j
_journal_volume 132
_journal_year 2010
_chemical_formula_moiety 'C16 H35 Cl2 Ir N2 O2 '
_chemical_formula_sum 'C16 H35 Cl2 Ir N2 O2'
_chemical_formula_weight 550.59
_space_group_IT_number 2
_symmetry_cell_setting triclinic
_symmetry_Int_Tables_number 2
_symmetry_space_group_name_Hall '-P 1'
_symmetry_space_group_name_H-M 'P -1'
_cell_angle_alpha 87.066(6)
_cell_angle_beta 86.709(5)
_cell_angle_gamma 82.824(6)
_cell_formula_units_Z 4
_cell_length_a 9.195(2)
_cell_length_b 14.501(4)
_cell_length_c 15.944(4)
_cell_measurement_reflns_used 6814
_cell_measurement_temperature 223.1
_cell_measurement_theta_max 27.5
_cell_measurement_theta_min 3.0
_cell_volume 2103.7(9)
_computing_cell_refinement PROCESS-AUTO
_computing_data_collection PROCESS-AUTO
_computing_data_reduction CrystalStructure
_computing_publication_material 'CrystalStructure 3.8'
_computing_structure_refinement SHELXL
_computing_structure_solution SHELXS97
_diffrn_detector_area_resol_mean 6.85
_diffrn_measured_fraction_theta_full 0.989
_diffrn_measured_fraction_theta_max 0.989
_diffrn_measurement_device_type 'Rigaku SCXmini'
_diffrn_measurement_method \w
_diffrn_radiation_type 'Mo K\a'
_diffrn_radiation_wavelength 0.71075
_diffrn_reflns_av_R_equivalents 0.031
_diffrn_reflns_limit_h_max 11
_diffrn_reflns_limit_h_min -11
_diffrn_reflns_limit_k_max 18
_diffrn_reflns_limit_k_min -18
_diffrn_reflns_limit_l_max 20
_diffrn_reflns_limit_l_min -20
_diffrn_reflns_number 21990
_diffrn_reflns_theta_full 27.46
_diffrn_reflns_theta_max 27.46
_exptl_absorpt_coefficient_mu 6.628
_exptl_absorpt_correction_T_max 0.629
_exptl_absorpt_correction_T_min 0.497
_exptl_absorpt_correction_type multi-scan
_exptl_absorpt_process_details 'Jacobson, R. (1998) Private communication'
_exptl_crystal_colour Yellow
_exptl_crystal_density_diffrn 1.738
_exptl_crystal_density_method 'not measured'
_exptl_crystal_description Block
_exptl_crystal_F_000 1088.00
_exptl_crystal_size_max 0.12
_exptl_crystal_size_mid 0.07
_exptl_crystal_size_min 0.07
_refine_diff_density_max 0.82
_refine_diff_density_min -0.79
_refine_ls_extinction_method none
_refine_ls_goodness_of_fit_ref 1.077
_refine_ls_hydrogen_treatment refall
_refine_ls_number_parameters 448
_refine_ls_number_reflns 9521
_refine_ls_R_factor_gt 0.0344
_refine_ls_shift/su_max 0.0020
_refine_ls_structure_factor_coef Fsqd
_refine_ls_weighting_details 'w = 1/[\s^2^(Fo^2^)+(0.0214P)^2^+2.8892P] where P=(Fo^2^+2Fc^2^)/3'
_refine_ls_weighting_scheme calc
_refine_ls_wR_factor_ref 0.0660
_reflns_number_gt 7791
_reflns_number_total 9521
_reflns_threshold_expression F^2^>2.0\s(F^2^)
_cod_data_source_file ja104775j_si_002_3.cif
_cod_data_source_block Cp*IrCl2(TMEDA)
_cod_original_formula_sum 'C16 H35 Cl2 Ir N2 O2 '
_cod_database_code 4103488

loop_
_symmetry_equiv_pos_site_id
_symmetry_equiv_pos_as_xyz
1 +X,+Y,+Z
2 -X,-Y,-Z

loop_
_atom_site_label
_atom_site_type_symbol
_atom_site_fract_x
_atom_site_fract_y
_atom_site_fract_z
_atom_site_U_iso_or_equiv
_atom_site_adp_type
_atom_site_occupancy
_atom_site_symmetry_multiplicity
_atom_site_calc_flag
_atom_site_refinement_flags
Ir(1) Ir 0.478171(19) 0.691603(12) 0.162291(11) 0.02728(5) Uani 1.00 1 d .
Ir(2) Ir 1.041323(19) 0.295934(12) 0.345363(11) 0.02696(5) Uani 1.00 1 d .
Cl(1) Cl 0.28330(15) 0.60952(10) 0.11667(10) 0.0493(3) Uani 1.00 1 d .
Cl(2) Cl -0.03724(16) 0.84190(11) -0.01661(9) 0.0506(3) Uani 1.00 1 d .
Cl(3) Cl 1.22004(15) 0.37498(10) 0.40940(9) 0.0487(3) Uani 1.00 1 d .
Cl(4) Cl 0.65061(17) -0.00477(12) 0.36487(9) 0.0592(4) Uani 1.00 1 d .
O(1) O 0.5808(6) 0.0403(4) 0.1686(4) 0.0650(14) Uani 1.00 1 d .
O(2) O 0.9701(6) -0.0333(4) 0.2789(5) 0.0667(15) Uani 1.00 1 d .
O(3) O 0.8802(5) 0.0011(3) 0.1097(3) 0.0617(12) Uani 1.00 1 d .
O(4) O 0.4057(8) 0.8904(4) 0.4668(4) 0.105(2) Uani 1.00 1 d .
N(1) N 1.2274(4) 0.2047(3) 0.2878(2) 0.0406(10) Uani 1.00 1 d .
N(2) N 1.0774(5) 0.1875(3) 0.4462(2) 0.0460(11) Uani 1.00 1 d .
N(3) N 0.4476(4) 0.7924(2) 0.0531(2) 0.0348(9) Uani 1.00 1 d .
N(4) N 0.3055(4) 0.7931(2) 0.2135(2) 0.0357(9) Uani 1.00 1 d .
C(1) C 0.6107(5) 0.6644(3) 0.2730(3) 0.0366(11) Uani 1.00 1 d .
C(2) C 0.6997(5) 0.6966(3) 0.2031(3) 0.0372(12) Uani 1.00 1 d .
C(3) C 0.7073(5) 0.6299(3) 0.1386(3) 0.0354(11) Uani 1.00 1 d .
C(4) C 0.6201(5) 0.5599(3) 0.1680(3) 0.0376(11) Uani 1.00 1 d .
C(5) C 0.5576(5) 0.5814(3) 0.2506(3) 0.0371(11) Uani 1.00 1 d .
C(6) C 0.5940(6) 0.7045(4) 0.3580(3) 0.0571(16) Uani 1.00 1 d .
C(7) C 0.7910(5) 0.7763(3) 0.2046(4) 0.0512(15) Uani 1.00 1 d .
C(8) C 0.8052(6) 0.6271(4) 0.0594(3) 0.0588(17) Uani 1.00 1 d .
C(9) C 0.6008(7) 0.4731(3) 0.1235(4) 0.0598(17) Uani 1.00 1 d .
C(10) C 0.4659(6) 0.5213(4) 0.3060(4) 0.0589(17) Uani 1.00 1 d .
C(11) C 0.2200(6) 0.8360(4) 0.1413(3) 0.0503(14) Uani 1.00 1 d .
C(12) C 0.3265(6) 0.8686(4) 0.0752(3) 0.0537(15) Uani 1.00 1 d .
C(13) C 0.1998(6) 0.7495(4) 0.2746(3) 0.0584(16) Uani 1.00 1 d .
C(14) C 0.3625(6) 0.8670(4) 0.2581(3) 0.0550(16) Uani 1.00 1 d .
C(15) C 0.5802(6) 0.8388(3) 0.0295(3) 0.0490(14) Uani 1.00 1 d .
C(16) C 0.4095(7) 0.7471(4) -0.0230(3) 0.0615(17) Uani 1.00 1 d .
C(17) C 0.9418(5) 0.3649(3) 0.2335(3) 0.0353(11) Uani 1.00 1 d .
C(18) C 0.8562(5) 0.2918(3) 0.2658(3) 0.0311(10) Uani 1.00 1 d .
C(19) C 0.7990(5) 0.3168(3) 0.3482(3) 0.0328(10) Uani 1.00 1 d .
C(20) C 0.8551(5) 0.3995(3) 0.3693(3) 0.0366(11) Uani 1.00 1 d .
C(21) C 0.9392(5) 0.4305(3) 0.2974(3) 0.0368(11) Uani 1.00 1 d .
C(22) C 1.0076(6) 0.3760(4) 0.1460(3) 0.0570(16) Uani 1.00 1 d .
C(23) C 0.8085(6) 0.2167(3) 0.2168(3) 0.0469(13) Uani 1.00 1 d .
C(24) C 0.6837(6) 0.2705(4) 0.3986(3) 0.0572(16) Uani 1.00 1 d .
C(25) C 0.8168(6) 0.4503(4) 0.4488(4) 0.0622(18) Uani 1.00 1 d .
C(26) C 1.0062(6) 0.5200(3) 0.2879(4) 0.0588(17) Uani 1.00 1 d .
C(27) C 1.2203(11) 0.1366(8) 0.4287(6) 0.192(7) Uani 1.00 1 d .
C(28) C 1.2865(8) 0.1360(5) 0.3537(4) 0.082(2) Uani 1.00 1 d .
C(29) C 1.0758(11) 0.2240(5) 0.5298(4) 0.104(3) Uani 1.00 1 d .
C(30) C 0.9661(11) 0.1239(5) 0.4515(6) 0.134(4) Uani 1.00 1 d .
C(31) C 1.3469(6) 0.2565(5) 0.2518(4) 0.072(2) Uani 1.00 1 d .
C(32) C 1.1829(6) 0.1519(4) 0.2186(4) 0.0602(17) Uani 1.00 1 d .
H(1) H 0.8541 0.2185 0.1604 0.056 Uiso 1.00 1 c R
H(2) H 0.7026 0.2261 0.2137 0.056 Uiso 1.00 1 c R
H(3) H 0.8379 0.1566 0.2444 0.056 Uiso 1.00 1 c R
H(4) H 0.6599 0.2180 0.3689 0.069 Uiso 1.00 1 c R
H(5) H 0.5963 0.3147 0.4067 0.069 Uiso 1.00 1 c R
H(6) H 0.7203 0.2488 0.4529 0.069 Uiso 1.00 1 c R
H(7) H 1.0546 0.4325 0.1407 0.068 Uiso 1.00 1 c R
H(8) H 0.9310 0.3798 0.1061 0.068 Uiso 1.00 1 c R
H(9) H 1.0799 0.3229 0.1344 0.068 Uiso 1.00 1 c R
H(10) H 0.9858 0.5538 0.3390 0.071 Uiso 1.00 1 c R
H(11) H 0.9645 0.5575 0.2410 0.071 Uiso 1.00 1 c R
H(12) H 1.1115 0.5065 0.2775 0.071 Uiso 1.00 1 c R
H(13) H 0.6466 0.7585 0.3576 0.068 Uiso 1.00 1 c R
H(14) H 0.6339 0.6582 0.3994 0.068 Uiso 1.00 1 c R
H(15) H 0.4908 0.7228 0.3723 0.068 Uiso 1.00 1 c R
H(16) H 0.8451 0.7824 0.1509 0.061 Uiso 1.00 1 c R
H(17) H 0.8594 0.7641 0.2490 0.061 Uiso 1.00 1 c R
H(18) H 0.7271 0.8336 0.2147 0.061 Uiso 1.00 1 c R
H(19) H 0.7935 0.5722 0.0293 0.071 Uiso 1.00 1 c R
H(20) H 0.9067 0.6249 0.0739 0.071 Uiso 1.00 1 c R
H(21) H 0.7785 0.6824 0.0240 0.071 Uiso 1.00 1 c R
H(22) H 0.5416 0.4347 0.1595 0.072 Uiso 1.00 1 c R
H(23) H 0.6961 0.4385 0.1109 0.072 Uiso 1.00 1 c R
H(24) H 0.5521 0.4903 0.0716 0.072 Uiso 1.00 1 c R
H(25) H 0.4407 0.5504 0.3592 0.071 Uiso 1.00 1 c R
H(26) H 0.5213 0.4607 0.3160 0.071 Uiso 1.00 1 c R
H(27) H 0.3769 0.5142 0.2785 0.071 Uiso 1.00 1 c R
H(28) H 0.7522 0.4163 0.4853 0.075 Uiso 1.00 1 c R
H(29) H 0.7677 0.5120 0.4353 0.075 Uiso 1.00 1 c R
H(30) H 0.9058 0.4556 0.4772 0.075 Uiso 1.00 1 c R
H(31) H 0.4988 0.7245 -0.0548 0.074 Uiso 1.00 1 c R
H(32) H 0.3496 0.7920 -0.0577 0.074 Uiso 1.00 1 c R
H(33) H 0.3554 0.6954 -0.0061 0.074 Uiso 1.00 1 c R
H(34) H 0.5764 0.8951 0.0603 0.059 Uiso 1.00 1 c R
H(35) H 0.5835 0.8544 -0.0304 0.059 Uiso 1.00 1 c R
H(36) H 0.6673 0.7970 0.0433 0.059 Uiso 1.00 1 c R
H(37) H 0.3724 0.8477 0.3168 0.066 Uiso 1.00 1 c R
H(38) H 0.2948 0.9238 0.2539 0.066 Uiso 1.00 1 c R
H(39) H 0.4576 0.8781 0.2328 0.066 Uiso 1.00 1 c R
H(40) H 0.1203 0.7311 0.2444 0.070 Uiso 1.00 1 c R
H(41) H 0.1602 0.7942 0.3158 0.070 Uiso 1.00 1 c R
H(42) H 0.2508 0.6952 0.3030 0.070 Uiso 1.00 1 c R
H(43) H 1.3381 0.3171 0.2759 0.087 Uiso 1.00 1 c R
H(44) H 1.3400 0.2642 0.1913 0.087 Uiso 1.00 1 c R
H(45) H 1.4410 0.2220 0.2645 0.087 Uiso 1.00 1 c R
H(46) H 1.1570 0.0923 0.2408 0.072 Uiso 1.00 1 c R
H(47) H 1.2637 0.1420 0.1769 0.072 Uiso 1.00 1 c R
H(48) H 1.0989 0.1868 0.1927 0.072 Uiso 1.00 1 c R
H(49) H 0.8854 0.1474 0.4896 0.161 Uiso 1.00 1 c R
H(50) H 1.0087 0.0630 0.4724 0.161 Uiso 1.00 1 c R
H(51) H 0.9301 0.1188 0.3962 0.161 Uiso 1.00 1 c R
H(52) H 1.1743 0.2346 0.5419 0.125 Uiso 1.00 1 c R
H(53) H 1.0405 0.1796 0.5712 0.125 Uiso 1.00 1 c R
H(54) H 1.0113 0.2823 0.5317 0.125 Uiso 1.00 1 c R
H(55) H 0.1649 0.7901 0.1186 0.060 Uiso 1.00 1 c R
H(56) H 0.1502 0.8885 0.1599 0.060 Uiso 1.00 1 c R
H(57) H 0.3694 0.9213 0.0956 0.064 Uiso 1.00 1 c R
H(58) H 0.2743 0.8902 0.0246 0.064 Uiso 1.00 1 c R
H(59) H 1.2868 0.0737 0.3324 0.098 Uiso 1.00 1 c R
H(60) H 1.3890 0.1451 0.3601 0.098 Uiso 1.00 1 c R
H(63) H 0.594(5) 0.024(3) 0.212(3) 0.023(15) Uiso 1.00 1 c .
H(64) H 0.643(6) 0.024(5) 0.152(4) 0.04(2) Uiso 1.00 1 c .
H(67) H 0.384(9) 0.922(6) 0.518(5) 0.12(3) Uiso 1.00 1 c .
H(61) H 1.2872 0.1590 0.4665 0.231 Uiso 1.00 1 c R
H(65) H 0.903(7) -0.030(4) 0.310(4) 0.06(2) Uiso 1.00 1 c .
H(66) H 0.947(8) -0.020(5) 0.242(4) 0.06(3) Uiso 1.00 1 c .
H(62) H 1.2128 0.0715 0.4462 0.231 Uiso 1.00 1 c R
H(68) H 0.467(8) 0.919(5) 0.434(5) 0.10(2) Uiso 1.00 1 c .
H(69) H 0.925(6) 0.051(4) 0.085(4) 0.07(2) Uiso 1.00 1 c .
H(70) H 0.904(6) -0.038(4) 0.075(3) 0.05(2) Uiso 1.00 1 c .

loop_
_atom_site_aniso_label
_atom_site_aniso_U_11
_atom_site_aniso_U_22
_atom_site_aniso_U_33
_atom_site_aniso_U_12
_atom_site_aniso_U_13
_atom_site_aniso_U_23
Ir(1) 0.02620(10) 0.02625(10) 0.03020(11) -0.00512(8) -0.00380(8) -0.00183(8)
Ir(2) 0.02845(10) 0.02352(10) 0.02976(11) -0.00379(8) -0.00561(8) -0.00320(8)
Cl(1) 0.0428(7) 0.0464(7) 0.0639(9) -0.0190(6) -0.0150(6) -0.0051(6)
Cl(2) 0.0536(8) 0.0621(9) 0.0404(7) -0.0240(7) 0.0027(6) -0.0086(6)
Cl(3) 0.0461(7) 0.0433(7) 0.0611(9) -0.0114(6) -0.0185(6) -0.0134(6)
Cl(4) 0.0534(8) 0.0801(11) 0.0407(8) -0.0020(8) 0.0103(6) 0.0008(7)
O(1) 0.058(3) 0.078(3) 0.058(3) -0.003(3) -0.011(3) 0.007(2)
O(2) 0.045(3) 0.077(3) 0.077(4) -0.003(2) -0.001(3) -0.007(3)
O(3) 0.077(3) 0.053(2) 0.054(3) -0.014(2) 0.024(2) -0.006(2)
O(4) 0.151(6) 0.108(4) 0.070(4) -0.080(4) 0.038(4) -0.028(3)
N(1) 0.033(2) 0.046(2) 0.042(2) 0.004(2) -0.0083(19) -0.009(2)
N(2) 0.052(2) 0.041(2) 0.044(2) -0.002(2) -0.012(2) 0.008(2)
N(3) 0.038(2) 0.036(2) 0.031(2) -0.0076(19) -0.0064(18) 0.0010(18)
N(4) 0.032(2) 0.035(2) 0.039(2) 0.0010(18) -0.0008(18) -0.0045(18)
C(1) 0.033(2) 0.037(2) 0.041(2) -0.005(2) -0.013(2) 0.002(2)
C(2) 0.028(2) 0.034(2) 0.050(3) -0.005(2) -0.014(2) 0.007(2)
C(3) 0.028(2) 0.034(2) 0.042(3) 0.001(2) 0.001(2) 0.000(2)
C(4) 0.037(2) 0.026(2) 0.049(3) -0.001(2) -0.007(2) 0.003(2)
C(5) 0.029(2) 0.039(2) 0.043(3) -0.006(2) -0.005(2) 0.011(2)
C(6) 0.061(3) 0.070(4) 0.041(3) -0.005(3) -0.022(2) -0.002(2)
C(7) 0.039(3) 0.043(3) 0.075(4) -0.014(2) -0.016(2) 0.003(2)
C(8) 0.052(3) 0.054(3) 0.063(4) 0.009(3) 0.021(3) 0.002(3)
C(9) 0.067(4) 0.030(2) 0.082(4) 0.003(2) -0.010(3) -0.012(3)
C(10) 0.054(3) 0.056(3) 0.067(4) -0.016(3) -0.010(3) 0.028(3)
C(11) 0.040(3) 0.057(3) 0.051(3) 0.010(2) -0.010(2) -0.006(2)
C(12) 0.047(3) 0.051(3) 0.057(3) 0.008(2) 0.001(2) 0.016(2)
C(13) 0.039(3) 0.075(4) 0.058(4) -0.002(3) 0.009(2) 0.002(3)
C(14) 0.063(3) 0.048(3) 0.054(3) 0.005(3) -0.017(3) -0.024(2)
C(15) 0.048(3) 0.047(3) 0.053(3) -0.012(2) -0.006(2) 0.016(2)
C(16) 0.089(4) 0.065(4) 0.034(3) -0.020(3) -0.014(3) -0.002(2)
C(17) 0.034(2) 0.036(2) 0.034(2) -0.000(2) -0.004(2) 0.005(2)
C(18) 0.032(2) 0.030(2) 0.033(2) -0.005(2) -0.012(2) 0.001(2)
C(19) 0.027(2) 0.035(2) 0.038(2) -0.006(2) -0.006(2) -0.003(2)
C(20) 0.031(2) 0.037(2) 0.041(3) 0.004(2) -0.005(2) -0.010(2)
C(21) 0.034(2) 0.023(2) 0.053(3) 0.001(2) -0.009(2) 0.005(2)
C(22) 0.057(3) 0.069(4) 0.039(3) 0.001(3) 0.001(2) 0.018(3)
C(23) 0.045(3) 0.050(3) 0.048(3) -0.006(2) -0.018(2) -0.012(2)
C(24) 0.054(3) 0.068(4) 0.052(3) -0.024(3) 0.005(2) -0.000(3)
C(25) 0.054(3) 0.062(4) 0.071(4) 0.007(3) -0.008(3) -0.040(3)
C(26) 0.058(3) 0.029(2) 0.090(5) -0.008(2) -0.013(3) 0.006(3)
C(27) 0.166(9) 0.244(13) 0.100(7) 0.165(10) 0.060(7) 0.100(8)
C(28) 0.080(5) 0.087(5) 0.066(4) 0.044(4) -0.013(4) 0.005(4)
C(29) 0.179(9) 0.102(6) 0.041(4) -0.052(6) -0.031(5) 0.022(4)
C(30) 0.171(9) 0.086(5) 0.163(9) -0.083(6) -0.096(7) 0.090(6)
C(31) 0.037(3) 0.091(5) 0.091(5) -0.014(3) 0.019(3) -0.031(4)
C(32) 0.051(3) 0.057(3) 0.072(4) 0.011(3) -0.011(3) -0.032(3)

loop_
_atom_type_symbol
_atom_type_description
_atom_type_scat_dispersion_real
_atom_type_scat_dispersion_imag
_atom_type_scat_source
Ir Ir -1.444 7.990
;
International Tables for Crystallography
(1992, Vol. C, Tables 4.2.6.8 and 6.1.1.4)
;
Cl Cl 0.148 0.159
;
International Tables for Crystallography
(1992, Vol. C, Tables 4.2.6.8 and 6.1.1.4)
;
N N 0.006 0.003
;
International Tables for Crystallography
(1992, Vol. C, Tables 4.2.6.8 and 6.1.1.4)
;
C C 0.003 0.002
;
International Tables for Crystallography
(1992, Vol. C, Tables 4.2.6.8 and 6.1.1.4)
;
H H 0.000 0.000
;
International Tables for Crystallography
(1992, Vol. C, Table 6.1.1.4)
;
O O 0.011 0.006
;
International Tables for Crystallography
(1992, Vol. C, Tables 4.2.6.8 and 6.1.1.4)
;

loop_
_geom_angle_atom_site_label_1
_geom_angle_atom_site_label_2
_geom_angle_atom_site_label_3
_geom_angle
_geom_angle_publ_flag
Cl(1) Ir(1) N(3) 90.13(11) yes
Cl(1) Ir(1) N(4) 86.93(11) yes
Cl(1) Ir(1) C(1) 129.77(14) yes
Cl(1) Ir(1) C(2) 152.63(13) yes
Cl(1) Ir(1) C(3) 118.27(14) yes
Cl(1) Ir(1) C(4) 88.88(14) yes
Cl(1) Ir(1) C(5) 94.17(14) yes
N(3) Ir(1) N(4) 79.17(14) yes
N(3) Ir(1) C(1) 140.08(17) yes
N(3) Ir(1) C(2) 106.77(17) yes
N(3) Ir(1) C(3) 101.53(16) yes
N(3) Ir(1) C(4) 127.83(17) yes
N(3) Ir(1) C(5) 165.66(16) yes
N(4) Ir(1) C(1) 99.13(16) yes
N(4) Ir(1) C(2) 116.84(17) yes
N(4) Ir(1) C(3) 154.70(17) yes
N(4) Ir(1) C(4) 152.71(17) yes
N(4) Ir(1) C(5) 114.69(16) yes
C(1) Ir(1) C(2) 38.37(19) yes
C(1) Ir(1) C(3) 63.90(18) yes
C(1) Ir(1) C(4) 63.73(19) yes
C(1) Ir(1) C(5) 38.16(19) yes
C(2) Ir(1) C(3) 38.33(19) yes
C(2) Ir(1) C(4) 63.76(19) yes
C(2) Ir(1) C(5) 64.52(19) yes
C(3) Ir(1) C(4) 37.71(18) yes
C(3) Ir(1) C(5) 64.43(18) yes
C(4) Ir(1) C(5) 38.80(19) yes
Cl(3) Ir(2) N(1) 87.61(12) yes
Cl(3) Ir(2) N(2) 86.86(13) yes
Cl(3) Ir(2) C(17) 116.71(14) yes
Cl(3) Ir(2) C(18) 153.01(12) yes
Cl(3) Ir(2) C(19) 132.90(13) yes
Cl(3) Ir(2) C(20) 96.62(14) yes
Cl(3) Ir(2) C(21) 88.82(14) yes
N(1) Ir(2) N(2) 79.53(15) yes
N(1) Ir(2) C(17) 101.19(16) yes
N(1) Ir(2) C(18) 106.15(16) yes
N(1) Ir(2) C(19) 139.48(17) yes
N(1) Ir(2) C(20) 165.42(17) yes
N(1) Ir(2) C(21) 128.16(17) yes
N(2) Ir(2) C(17) 156.41(19) yes
N(2) Ir(2) C(18) 118.01(17) yes
N(2) Ir(2) C(19) 100.36(17) yes
N(2) Ir(2) C(20) 114.55(17) yes
N(2) Ir(2) C(21) 151.78(18) yes
C(17) Ir(2) C(18) 38.78(18) yes
C(17) Ir(2) C(19) 63.62(17) yes
C(17) Ir(2) C(20) 64.44(18) yes
C(17) Ir(2) C(21) 38.10(19) yes
C(18) Ir(2) C(19) 38.03(17) yes
C(18) Ir(2) C(20) 64.68(18) yes
C(18) Ir(2) C(21) 64.36(18) yes
C(19) Ir(2) C(20) 38.08(19) yes
C(19) Ir(2) C(21) 63.36(18) yes
C(20) Ir(2) C(21) 38.46(19) yes
Ir(2) N(1) C(28) 108.2(3) yes
Ir(2) N(1) C(31) 113.1(3) yes
Ir(2) N(1) C(32) 112.5(3) yes
C(28) N(1) C(31) 109.2(4) yes
C(28) N(1) C(32) 107.5(4) yes
C(31) N(1) C(32) 106.2(4) yes
Ir(2) N(2) C(27) 107.1(4) yes
Ir(2) N(2) C(29) 113.7(3) yes
Ir(2) N(2) C(30) 112.7(4) yes
C(27) N(2) C(29) 108.0(6) yes
C(27) N(2) C(30) 109.8(6) yes
C(29) N(2) C(30) 105.5(6) yes
Ir(1) N(3) C(12) 109.2(3) yes
Ir(1) N(3) C(15) 112.9(3) yes
Ir(1) N(3) C(16) 111.9(3) yes
C(12) N(3) C(15) 106.4(4) yes
C(12) N(3) C(16) 109.1(4) yes
C(15) N(3) C(16) 107.1(4) yes
Ir(1) N(4) C(11) 107.2(3) yes
Ir(1) N(4) C(13) 112.7(3) yes
Ir(1) N(4) C(14) 113.2(3) yes
C(11) N(4) C(13) 107.4(4) yes
C(11) N(4) C(14) 109.4(4) yes
C(13) N(4) C(14) 106.8(4) yes
Ir(1) C(1) C(2) 70.5(2) yes
Ir(1) C(1) C(5) 69.6(2) yes
Ir(1) C(1) C(6) 131.6(3) yes
C(2) C(1) C(5) 108.2(4) yes
C(2) C(1) C(6) 125.3(4) yes
C(5) C(1) C(6) 126.0(4) yes
Ir(1) C(2) C(1) 71.2(2) yes
Ir(1) C(2) C(3) 71.5(2) yes
Ir(1) C(2) C(7) 131.4(3) yes
C(1) C(2) C(3) 107.8(4) yes
C(1) C(2) C(7) 125.0(4) yes
C(3) C(2) C(7) 126.2(4) yes
Ir(1) C(3) C(2) 70.1(2) yes
Ir(1) C(3) C(4) 70.1(2) yes
Ir(1) C(3) C(8) 131.2(3) yes
C(2) C(3) C(4) 107.5(4) yes
C(2) C(3) C(8) 126.7(4) yes
C(4) C(3) C(8) 125.4(4) yes
Ir(1) C(4) C(3) 72.2(2) yes
Ir(1) C(4) C(5) 70.0(2) yes
Ir(1) C(4) C(9) 126.5(3) yes
C(3) C(4) C(5) 109.1(4) yes
C(3) C(4) C(9) 126.5(4) yes
C(5) C(4) C(9) 124.3(4) yes
Ir(1) C(5) C(1) 72.2(2) yes
Ir(1) C(5) C(4) 71.2(2) yes
Ir(1) C(5) C(10) 126.7(3) yes
C(1) C(5) C(4) 107.3(4) yes
C(1) C(5) C(10) 126.6(4) yes
C(4) C(5) C(10) 125.8(4) yes
N(4) C(11) C(12) 107.9(4) yes
N(3) C(12) C(11) 111.7(4) yes
Ir(2) C(17) C(18) 70.6(2) yes
Ir(2) C(17) C(21) 70.5(2) yes
Ir(2) C(17) C(22) 129.3(3) yes
C(18) C(17) C(21) 107.7(4) yes
C(18) C(17) C(22) 126.7(4) yes
C(21) C(17) C(22) 125.3(4) yes
Ir(2) C(18) C(17) 70.6(2) yes
Ir(2) C(18) C(19) 71.7(2) yes
Ir(2) C(18) C(23) 132.7(3) yes
C(17) C(18) C(19) 106.9(4) yes
C(17) C(18) C(23) 126.7(4) yes
C(19) C(18) C(23) 125.2(4) yes
Ir(2) C(19) C(18) 70.2(2) yes
Ir(2) C(19) C(20) 69.2(2) yes
Ir(2) C(19) C(24) 132.8(3) yes
C(18) C(19) C(20) 109.0(4) yes
C(18) C(19) C(24) 125.0(4) yes
C(20) C(19) C(24) 125.6(4) yes
Ir(2) C(20) C(19) 72.7(2) yes
Ir(2) C(20) C(21) 71.4(2) yes
Ir(2) C(20) C(25) 126.9(3) yes
C(19) C(20) C(21) 107.6(4) yes
C(19) C(20) C(25) 125.5(4) yes
C(21) C(20) C(25) 126.5(4) yes
Ir(2) C(21) C(17) 71.4(2) yes
Ir(2) C(21) C(20) 70.2(2) yes
Ir(2) C(21) C(26) 127.3(3) yes
C(17) C(21) C(20) 108.7(4) yes
C(17) C(21) C(26) 125.1(4) yes
C(20) C(21) C(26) 126.1(4) yes
N(2) C(27) C(28) 122.9(8) yes
N(1) C(28) C(27) 118.6(7) yes
H(63) O(1) H(64) 98(7) no
H(65) O(2) H(66) 107(8) no
H(69) O(3) H(70) 100(6) no
H(67) O(4) H(68) 110(7) no
C(1) C(6) H(13) 109.5 no
C(1) C(6) H(14) 109.5 no
C(1) C(6) H(15) 109.5 no
H(13) C(6) H(14) 109.5 no
H(13) C(6) H(15) 109.5 no
H(14) C(6) H(15) 109.5 no
C(2) C(7) H(16) 109.5 no
C(2) C(7) H(17) 109.5 no
C(2) C(7) H(18) 109.5 no
H(16) C(7) H(17) 109.5 no
H(16) C(7) H(18) 109.5 no
H(17) C(7) H(18) 109.5 no
C(3) C(8) H(19) 109.5 no
C(3) C(8) H(20) 109.5 no
C(3) C(8) H(21) 109.5 no
H(19) C(8) H(20) 109.5 no
H(19) C(8) H(21) 109.5 no
H(20) C(8) H(21) 109.5 no
C(4) C(9) H(22) 109.5 no
C(4) C(9) H(23) 109.5 no
C(4) C(9) H(24) 109.5 no
H(22) C(9) H(23) 109.5 no
H(22) C(9) H(24) 109.5 no
H(23) C(9) H(24) 109.5 no
C(5) C(10) H(25) 109.5 no
C(5) C(10) H(26) 109.5 no
C(5) C(10) H(27) 109.5 no
H(25) C(10) H(26) 109.5 no
H(25) C(10) H(27) 109.5 no
H(26) C(10) H(27) 109.5 no
N(4) C(11) H(55) 110.1 no
N(4) C(11) H(56) 110.1 no
C(12) C(11) H(55) 110.1 no
C(12) C(11) H(56) 110.1 no
H(55) C(11) H(56) 108.4 no
N(3) C(12) H(57) 109.3 no
N(3) C(12) H(58) 109.3 no
C(11) C(12) H(57) 109.3 no
C(11) C(12) H(58) 109.3 no
H(57) C(12) H(58) 107.9 no
N(4) C(13) H(40) 109.5 no
N(4) C(13) H(41) 109.5 no
N(4) C(13) H(42) 109.5 no
H(40) C(13) H(41) 109.5 no
H(40) C(13) H(42) 109.5 no
H(41) C(13) H(42) 109.5 no
N(4) C(14) H(37) 109.5 no
N(4) C(14) H(38) 109.5 no
N(4) C(14) H(39) 109.5 no
H(37) C(14) H(38) 109.5 no
H(37) C(14) H(39) 109.5 no
H(38) C(14) H(39) 109.5 no
N(3) C(15) H(34) 109.5 no
N(3) C(15) H(35) 109.5 no
N(3) C(15) H(36) 109.5 no
H(34) C(15) H(35) 109.5 no
H(34) C(15) H(36) 109.5 no
H(35) C(15) H(36) 109.5 no
N(3) C(16) H(31) 109.5 no
N(3) C(16) H(32) 109.5 no
N(3) C(16) H(33) 109.5 no
H(31) C(16) H(32) 109.5 no
H(31) C(16) H(33) 109.5 no
H(32) C(16) H(33) 109.5 no
C(17) C(22) H(7) 109.5 no
C(17) C(22) H(8) 109.5 no
C(17) C(22) H(9) 109.5 no
H(7) C(22) H(8) 109.5 no
H(7) C(22) H(9) 109.5 no
H(8) C(22) H(9) 109.5 no
C(18) C(23) H(1) 109.5 no
C(18) C(23) H(2) 109.5 no
C(18) C(23) H(3) 109.5 no
H(1) C(23) H(2) 109.5 no
H(1) C(23) H(3) 109.5 no
H(2) C(23) H(3) 109.5 no
C(19) C(24) H(4) 109.5 no
C(19) C(24) H(5) 109.5 no
C(19) C(24) H(6) 109.5 no
H(4) C(24) H(5) 109.5 no
H(4) C(24) H(6) 109.5 no
H(5) C(24) H(6) 109.5 no
C(20) C(25) H(28) 109.5 no
C(20) C(25) H(29) 109.5 no
C(20) C(25) H(30) 109.5 no
H(28) C(25) H(29) 109.5 no
H(28) C(25) H(30) 109.5 no
H(29) C(25) H(30) 109.5 no
C(21) C(26) H(10) 109.5 no
C(21) C(26) H(11) 109.5 no
C(21) C(26) H(12) 109.5 no
H(10) C(26) H(11) 109.5 no
H(10) C(26) H(12) 109.5 no
H(11) C(26) H(12) 109.5 no
N(2) C(27) H(61) 106.6 no
N(2) C(27) H(62) 106.6 no
C(28) C(27) H(61) 106.6 no
C(28) C(27) H(62) 106.6 no
H(61) C(27) H(62) 106.6 no
N(1) C(28) H(59) 107.6 no
N(1) C(28) H(60) 107.7 no
C(27) C(28) H(59) 107.6 no
C(27) C(28) H(60) 107.7 no
H(59) C(28) H(60) 107.1 no
N(2) C(29) H(52) 109.5 no
N(2) C(29) H(53) 109.5 no
N(2) C(29) H(54) 109.5 no
H(52) C(29) H(53) 109.5 no
H(52) C(29) H(54) 109.5 no
H(53) C(29) H(54) 109.5 no
N(2) C(30) H(49) 109.5 no
N(2) C(30) H(50) 109.5 no
N(2) C(30) H(51) 109.5 no
H(49) C(30) H(50) 109.5 no
H(49) C(30) H(51) 109.5 no
H(50) C(30) H(51) 109.5 no
N(1) C(31) H(43) 109.5 no
N(1) C(31) H(44) 109.5 no
N(1) C(31) H(45) 109.5 no
H(43) C(31) H(44) 109.5 no
H(43) C(31) H(45) 109.5 no
H(44) C(31) H(45) 109.5 no
N(1) C(32) H(46) 109.5 no
N(1) C(32) H(47) 109.5 no
N(1) C(32) H(48) 109.5 no
H(46) C(32) H(47) 109.5 no
H(46) C(32) H(48) 109.5 no
H(47) C(32) H(48) 109.5 no

loop_
_geom_bond_atom_site_label_1
_geom_bond_atom_site_label_2
_geom_bond_distance
_geom_bond_publ_flag
Ir(1) Cl(1) 2.4347(15) yes
Ir(1) N(3) 2.223(3) yes
Ir(1) N(4) 2.178(3) yes
Ir(1) C(1) 2.194(5) yes
Ir(1) C(2) 2.184(5) yes
Ir(1) C(3) 2.203(4) yes
Ir(1) C(4) 2.175(4) yes
Ir(1) C(5) 2.160(5) yes
Ir(2) Cl(3) 2.4166(15) yes
Ir(2) N(1) 2.213(4) yes
Ir(2) N(2) 2.200(4) yes
Ir(2) C(17) 2.189(4) yes
Ir(2) C(18) 2.189(4) yes
Ir(2) C(19) 2.209(4) yes
Ir(2) C(20) 2.162(4) yes
Ir(2) C(21) 2.178(4) yes
N(1) C(28) 1.488(8) yes
N(1) C(31) 1.479(8) yes
N(1) C(32) 1.479(8) yes
N(2) C(27) 1.445(11) yes
N(2) C(29) 1.457(8) yes
N(2) C(30) 1.457(10) yes
N(3) C(12) 1.507(6) yes
N(3) C(15) 1.485(7) yes
N(3) C(16) 1.487(7) yes
N(4) C(11) 1.496(6) yes
N(4) C(13) 1.508(7) yes
N(4) C(14) 1.480(7) yes
C(1) C(2) 1.438(7) yes
C(1) C(5) 1.424(7) yes
C(1) C(6) 1.494(7) yes
C(2) C(3) 1.440(7) yes
C(2) C(7) 1.513(7) yes
C(3) C(4) 1.415(7) yes
C(3) C(8) 1.508(7) yes
C(4) C(5) 1.440(7) yes
C(4) C(9) 1.511(7) yes
C(5) C(10) 1.506(8) yes
C(11) C(12) 1.496(8) yes
C(17) C(18) 1.454(7) yes
C(17) C(21) 1.426(7) yes
C(17) C(22) 1.498(7) yes
C(18) C(19) 1.433(6) yes
C(18) C(23) 1.496(7) yes
C(19) C(20) 1.427(7) yes
C(19) C(24) 1.499(7) yes
C(20) C(21) 1.430(7) yes
C(20) C(25) 1.502(8) yes
C(21) C(26) 1.503(7) yes
C(27) C(28) 1.311(12) yes
O(1) H(63) 0.74(5) no
O(1) H(64) 0.63(5) no
O(2) H(65) 0.77(6) no
O(2) H(66) 0.65(7) no
O(3) H(69) 0.94(6) no
O(3) H(70) 0.82(6) no
O(4) H(67) 0.95(9) no
O(4) H(68) 0.87(8) no
C(6) H(13) 0.970 no
C(6) H(14) 0.970 no
C(6) H(15) 0.970 no
C(7) H(16) 0.970 no
C(7) H(17) 0.970 no
C(7) H(18) 0.970 no
C(8) H(19) 0.970 no
C(8) H(20) 0.970 no
C(8) H(21) 0.970 no
C(9) H(22) 0.970 no
C(9) H(23) 0.970 no
C(9) H(24) 0.970 no
C(10) H(25) 0.970 no
C(10) H(26) 0.970 no
C(10) H(27) 0.970 no
C(11) H(55) 0.980 no
C(11) H(56) 0.980 no
C(12) H(57) 0.980 no
C(12) H(58) 0.980 no
C(13) H(40) 0.970 no
C(13) H(41) 0.970 no
C(13) H(42) 0.970 no
C(14) H(37) 0.970 no
C(14) H(38) 0.970 no
C(14) H(39) 0.970 no
C(15) H(34) 0.970 no
C(15) H(35) 0.970 no
C(15) H(36) 0.970 no
C(16) H(31) 0.970 no
C(16) H(32) 0.970 no
C(16) H(33) 0.970 no
C(22) H(7) 0.970 no
C(22) H(8) 0.970 no
C(22) H(9) 0.970 no
C(23) H(1) 0.970 no
C(23) H(2) 0.970 no
C(23) H(3) 0.970 no
C(24) H(4) 0.970 no
C(24) H(5) 0.970 no
C(24) H(6) 0.970 no
C(25) H(28) 0.970 no
C(25) H(29) 0.970 no
C(25) H(30) 0.970 no
C(26) H(10) 0.970 no
C(26) H(11) 0.970 no
C(26) H(12) 0.970 no
C(27) H(61) 0.980 no
C(27) H(62) 0.980 no
C(28) H(59) 0.980 no
C(28) H(60) 0.980 no
C(29) H(52) 0.970 no
C(29) H(53) 0.970 no
C(29) H(54) 0.970 no
C(30) H(49) 0.970 no
C(30) H(50) 0.970 no
C(30) H(51) 0.970 no
C(31) H(43) 0.970 no
C(31) H(44) 0.970 no
C(31) H(45) 0.970 no
C(32) H(46) 0.970 no
C(32) H(47) 0.970 no
C(32) H(48) 0.970 no

loop_
_geom_contact_atom_site_label_1
_geom_contact_atom_site_label_2
_geom_contact_distance
_geom_contact_site_symmetry_2
Ir(1) C(6) 3.376(5) .
Ir(1) C(7) 3.381(5) .
Ir(1) C(8) 3.391(5) .
Ir(1) C(9) 3.305(5) .
Ir(1) C(10) 3.290(6) .
Ir(1) C(11) 2.985(5) .
Ir(1) C(12) 3.069(5) .
Ir(1) C(13) 3.091(5) .
Ir(1) C(14) 3.078(5) .
Ir(1) C(15) 3.118(5) .
Ir(1) C(16) 3.101(5) .
Ir(2) C(22) 3.346(5) .
Ir(2) C(23) 3.386(5) .
Ir(2) C(24) 3.409(6) .
Ir(2) C(25) 3.291(6) .
Ir(2) C(26) 3.312(5) .
Ir(2) C(27) 2.967(11) .
Ir(2) C(28) 3.029(7) .
Ir(2) C(29) 3.089(6) .
Ir(2) C(30) 3.071(8) .
Ir(2) C(31) 3.107(6) .
Ir(2) C(32) 3.098(6) .
Cl(1) N(3) 3.301(4) .
Cl(1) N(4) 3.179(4) .
Cl(1) C(4) 3.233(5) .
Cl(1) C(5) 3.370(5) .
Cl(1) C(9) 3.320(6) .
Cl(1) C(11) 3.302(6) .
Cl(1) C(13) 3.311(6) .
Cl(1) C(16) 3.180(6) .
Cl(2) O(3) 3.134(5) 1_465
Cl(2) O(3) 3.115(5) 2_665
Cl(2) C(11) 3.543(6) .
Cl(2) C(15) 3.558(5) 1_455
Cl(2) C(32) 3.550(6) 2_665
Cl(3) N(1) 3.208(4) .
Cl(3) N(2) 3.178(4) .
Cl(3) C(10) 3.570(6) 1_655
Cl(3) C(20) 3.423(5) .
Cl(3) C(21) 3.220(5) .
Cl(3) C(25) 3.453(6) 2_766
Cl(3) C(26) 3.321(6) .
Cl(3) C(27) 3.455(12) .
Cl(3) C(28) 3.591(7) .
Cl(3) C(29) 3.199(8) .
Cl(3) C(31) 3.200(7) .
Cl(4) O(1) 3.247(6) .
Cl(4) O(2) 3.158(6) .
Cl(4) O(4) 3.194(7) 1_545
Cl(4) O(4) 3.210(6) 2_666
O(1) Cl(4) 3.247(6) .
O(1) O(3) 2.854(7) .
O(1) C(14) 3.597(9) 1_545
O(2) Cl(4) 3.158(6) .
O(2) O(3) 2.868(9) .
O(2) C(11) 3.528(8) 1_645
O(2) C(13) 3.568(8) 1_645
O(2) C(32) 3.578(9) .
O(3) Cl(2) 3.134(5) 1_645
O(3) Cl(2) 3.115(5) 2_665
O(3) O(1) 2.854(7) .
O(3) O(2) 2.868(9) .
O(4) Cl(4) 3.194(7) 1_565
O(4) Cl(4) 3.210(6) 2_666
O(4) C(6) 3.498(8) .
O(4) C(14) 3.412(9) .
O(4) C(24) 3.239(9) 2_666
N(1) Cl(3) 3.208(4) .
N(1) N(2) 2.823(6) .
N(1) C(17) 3.402(6) .
N(1) C(18) 3.519(6) .
N(1) C(27) 2.409(10) .
N(2) Cl(3) 3.178(4) .
N(2) N(1) 2.823(6) .
N(2) C(19) 3.387(6) .
N(2) C(28) 2.421(8) .
N(3) Cl(1) 3.301(4) .
N(3) N(4) 2.805(5) .
N(3) C(2) 3.538(6) .
N(3) C(3) 3.428(6) .
N(3) C(11) 2.486(6) .
N(3) C(14) 3.511(7) .
N(4) Cl(1) 3.179(4) .
N(4) N(3) 2.805(5) .
N(4) C(1) 3.328(6) .
N(4) C(12) 2.419(7) .
C(1) N(4) 3.328(6) .
C(1) C(3) 2.327(7) .
C(1) C(4) 2.306(7) .
C(1) C(7) 2.619(7) .
C(1) C(10) 2.618(8) .
C(1) C(14) 3.495(7) .
C(2) N(3) 3.538(6) .
C(2) C(4) 2.302(7) .
C(2) C(5) 2.319(7) .
C(2) C(6) 2.605(7) .
C(2) C(8) 2.635(8) .
C(2) C(15) 3.508(7) .
C(3) N(3) 3.428(6) .
C(3) C(1) 2.327(7) .
C(3) C(5) 2.326(7) .
C(3) C(7) 2.634(7) .
C(3) C(9) 2.613(7) .
C(3) C(15) 3.517(7) .
C(4) Cl(1) 3.233(5) .
C(4) C(1) 2.306(7) .
C(4) C(2) 2.302(7) .
C(4) C(8) 2.597(7) .
C(4) C(10) 2.623(8) .
C(5) Cl(1) 3.370(5) .
C(5) C(2) 2.319(7) .
C(5) C(3) 2.326(7) .
C(5) C(6) 2.600(8) .
C(5) C(9) 2.609(8) .
C(6) Ir(1) 3.376(5) .
C(6) O(4) 3.498(8) .
C(6) C(2) 2.605(7) .
C(6) C(5) 2.600(8) .
C(6) C(7) 3.171(8) .
C(6) C(10) 3.202(9) .
C(6) C(14) 3.373(8) .
C(7) Ir(1) 3.381(5) .
C(7) C(1) 2.619(7) .
C(7) C(3) 2.634(7) .
C(7) C(6) 3.171(8) .
C(7) C(8) 3.235(8) .
C(7) C(15) 3.505(8) .
C(8) Ir(1) 3.391(5) .
C(8) C(2) 2.635(8) .
C(8) C(4) 2.597(7) .
C(8) C(7) 3.235(8) .
C(8) C(9) 3.188(8) .
C(8) C(15) 3.508(7) .
C(9) Ir(1) 3.305(5) .
C(9) Cl(1) 3.320(6) .
C(9) C(3) 2.613(7) .
C(9) C(5) 2.609(8) .
C(9) C(8) 3.188(8) .
C(9) C(10) 3.174(8) .
C(10) Ir(1) 3.290(6) .
C(10) Cl(3) 3.570(6) 1_455
C(10) C(1) 2.618(8) .
C(10) C(4) 2.623(8) .
C(10) C(6) 3.202(9) .
C(10) C(9) 3.174(8) .
C(11) Ir(1) 2.985(5) .
C(11) Cl(1) 3.302(6) .
C(11) Cl(2) 3.543(6) .
C(11) O(2) 3.528(8) 1_465
C(11) N(3) 2.486(6) .
C(11) C(13) 2.422(8) .
C(11) C(14) 2.429(8) .
C(11) C(16) 3.289(8) .
C(12) Ir(1) 3.069(5) .
C(12) N(4) 2.419(7) .
C(12) C(14) 2.951(8) .
C(12) C(15) 2.396(7) .
C(12) C(16) 2.438(8) .
C(13) Ir(1) 3.091(5) .
C(13) Cl(1) 3.311(6) .
C(13) O(2) 3.568(8) 1_465
C(13) C(11) 2.422(8) .
C(13) C(14) 2.400(9) .
C(14) Ir(1) 3.078(5) .
C(14) O(1) 3.597(9) 1_565
C(14) O(4) 3.412(9) .
C(14) N(3) 3.511(7) .
C(14) C(1) 3.495(7) .
C(14) C(6) 3.373(8) .
C(14) C(11) 2.429(8) .
C(14) C(12) 2.951(8) .
C(14) C(13) 2.400(9) .
C(15) Ir(1) 3.118(5) .
C(15) Cl(2) 3.558(5) 1_655
C(15) C(2) 3.508(7) .
C(15) C(3) 3.517(7) .
C(15) C(7) 3.505(8) .
C(15) C(8) 3.508(7) .
C(15) C(12) 2.396(7) .
C(15) C(16) 2.391(9) .
C(16) Ir(1) 3.101(5) .
C(16) Cl(1) 3.180(6) .
C(16) C(11) 3.289(8) .
C(16) C(12) 2.438(8) .
C(16) C(15) 2.391(9) .
C(17) N(1) 3.402(6) .
C(17) C(19) 2.319(6) .
C(17) C(20) 2.320(7) .
C(17) C(23) 2.636(7) .
C(17) C(26) 2.599(7) .
C(17) C(32) 3.580(7) .
C(18) N(1) 3.519(6) .
C(18) C(20) 2.328(7) .
C(18) C(21) 2.326(7) .
C(18) C(22) 2.638(7) .
C(18) C(24) 2.601(7) .
C(18) C(32) 3.476(7) .
C(19) N(2) 3.387(6) .
C(19) C(17) 2.319(6) .
C(19) C(21) 2.304(7) .
C(19) C(23) 2.601(7) .
C(19) C(25) 2.604(8) .
C(19) C(30) 3.412(9) .
C(20) Cl(3) 3.423(5) .
C(20) C(17) 2.320(7) .
C(20) C(18) 2.328(7) .
C(20) C(24) 2.602(8) .
C(20) C(26) 2.614(7) .
C(21) Cl(3) 3.220(5) .
C(21) C(18) 2.326(7) .
C(21) C(19) 2.304(7) .
C(21) C(22) 2.597(7) .
C(21) C(25) 2.618(8) .
C(22) Ir(2) 3.346(5) .
C(22) C(18) 2.638(7) .
C(22) C(21) 2.597(7) .
C(22) C(23) 3.243(8) .
C(22) C(26) 3.155(8) .
C(23) Ir(2) 3.386(5) .
C(23) C(17) 2.636(7) .
C(23) C(19) 2.601(7) .
C(23) C(22) 3.243(8) .
C(23) C(24) 3.156(8) .
C(23) C(32) 3.455(8) .
C(24) Ir(2) 3.409(6) .
C(24) O(4) 3.239(9) 2_666
C(24) C(18) 2.601(7) .
C(24) C(20) 2.602(8) .
C(24) C(23) 3.156(8) .
C(24) C(25) 3.172(9) .
C(24) C(30) 3.265(10) .
C(25) Ir(2) 3.291(6) .
C(25) Cl(3) 3.453(6) 2_766
C(25) C(19) 2.604(8) .
C(25) C(21) 2.618(8) .
C(25) C(24) 3.172(9) .
C(25) C(26) 3.209(9) .
C(26) Ir(2) 3.312(5) .
C(26) Cl(3) 3.321(6) .
C(26) C(17) 2.599(7) .
C(26) C(20) 2.614(7) .
C(26) C(22) 3.155(8) .
C(26) C(25) 3.209(9) .
C(27) Ir(2) 2.967(11) .
C(27) Cl(3) 3.455(12) .
C(27) N(1) 2.409(10) .
C(27) C(29) 2.348(13) .
C(27) C(30) 2.373(15) .
C(27) C(31) 3.459(12) .
C(27) C(32) 3.381(11) .
C(28) Ir(2) 3.029(7) .
C(28) Cl(3) 3.591(7) .
C(28) N(2) 2.421(8) .
C(28) C(29) 3.520(10) .
C(28) C(30) 3.274(12) .
C(28) C(31) 2.418(10) .
C(28) C(32) 2.394(9) .
C(29) Ir(2) 3.089(6) .
C(29) Cl(3) 3.199(8) .
C(29) C(27) 2.348(13) .
C(29) C(28) 3.520(10) .
C(29) C(30) 2.319(13) .
C(30) Ir(2) 3.071(8) .
C(30) C(19) 3.412(9) .
C(30) C(24) 3.265(10) .
C(30) C(27) 2.373(15) .
C(30) C(28) 3.274(12) .
C(30) C(29) 2.319(13) .
C(31) Ir(2) 3.107(6) .
C(31) Cl(3) 3.200(7) .
C(31) C(27) 3.459(12) .
C(31) C(28) 2.418(10) .
C(31) C(32) 2.366(9) .
C(32) Ir(2) 3.098(6) .
C(32) Cl(2) 3.550(6) 2_665
C(32) O(2) 3.578(9) .
C(32) C(17) 3.580(7) .
C(32) C(18) 3.476(7) .
C(32) C(23) 3.455(8) .
C(32) C(27) 3.381(11) .
C(32) C(28) 2.394(9) .
C(32) C(31) 2.366(9) .
Ir(1) H(15) 3.412 .
Ir(1) H(18) 3.427 .
Ir(1) H(21) 3.427 .
Ir(1) H(24) 3.302 .
Ir(1) H(27) 3.291 .
Ir(1) H(31) 3.468 .
Ir(1) H(33) 2.967 .
Ir(1) H(34) 3.489 .
Ir(1) H(36) 2.992 .
Ir(1) H(37) 3.447 .
Ir(1) H(39) 2.962 .
Ir(1) H(40) 3.461 .
Ir(1) H(42) 2.975 .
Ir(1) H(55) 3.150 .
Ir(1) H(57) 3.486 .
Ir(2) H(3) 3.434 .
Ir(2) H(6) 3.454 .
Ir(2) H(9) 3.369 .
Ir(2) H(12) 3.315 .
Ir(2) H(30) 3.287 .
Ir(2) H(43) 2.932 .
Ir(2) H(44) 3.579 .
Ir(2) H(46) 3.486 .
Ir(2) H(48) 2.958 .
Ir(2) H(49) 3.445 .
Ir(2) H(51) 2.941 .
Ir(2) H(52) 3.463 .
Ir(2) H(54) 2.967 .
Ir(2) H(61) 3.431 .
Cl(1) H(7) 3.510 1_455
Cl(1) H(11) 3.581 1_455
Cl(1) H(12) 3.322 1_455
Cl(1) H(20) 3.546 1_455
Cl(1) H(22) 3.322 .
Cl(1) H(24) 2.911 .
Cl(1) H(24) 3.573 2_665
Cl(1) H(27) 2.984 .
Cl(1) H(33) 2.373 .
Cl(1) H(40) 2.976 .
Cl(1) H(42) 3.262 .
Cl(1) H(55) 2.708 .
Cl(2) H(1) 2.873 2_665
Cl(2) H(8) 3.585 2_665
Cl(2) H(9) 3.190 2_665
Cl(2) H(16) 2.952 1_455
Cl(2) H(20) 3.480 1_455
Cl(2) H(21) 3.056 1_455
Cl(2) H(32) 3.569 .
Cl(2) H(35) 3.488 1_455
Cl(2) H(36) 2.966 1_455
Cl(2) H(47) 3.369 2_665
Cl(2) H(48) 2.956 2_665
Cl(2) H(55) 2.935 .
Cl(2) H(56) 3.520 .
Cl(2) H(58) 3.145 .
Cl(2) H(69) 3.48(6) 1_465
Cl(2) H(69) 2.18(6) 2_665
Cl(2) H(70) 2.32(6) 1_465
Cl(2) H(70) 3.30(6) 2_665
Cl(3) H(5) 3.459 1_655
Cl(3) H(10) 3.348 .
Cl(3) H(12) 2.900 .
Cl(3) H(14) 3.389 2_766
Cl(3) H(25) 3.482 1_655
Cl(3) H(26) 3.410 1_655
Cl(3) H(27) 3.234 1_655
Cl(3) H(28) 3.579 2_766
Cl(3) H(29) 3.053 2_766
Cl(3) H(30) 3.132 .
Cl(3) H(30) 3.186 2_766
Cl(3) H(43) 2.470 .
Cl(3) H(52) 2.908 .
Cl(3) H(54) 3.040 .
Cl(3) H(61) 3.211 .
Cl(4) H(3) 3.507 .
Cl(4) H(4) 3.247 .
Cl(4) H(13) 3.445 1_545
Cl(4) H(18) 3.420 1_545
Cl(4) H(39) 3.467 1_545
Cl(4) H(51) 3.384 .
Cl(4) H(59) 3.456 1_455
Cl(4) H(60) 3.035 1_455
Cl(4) H(63) 2.52(5) .
Cl(4) H(64) 3.40(6) .
Cl(4) H(67) 3.58(8) 1_545
Cl(4) H(67) 2.26(9) 2_666
Cl(4) H(61) 3.435 2_756
Cl(4) H(65) 2.42(6) .
Cl(4) H(66) 3.25(7) .
Cl(4) H(62) 3.380 2_756
Cl(4) H(68) 2.33(7) 1_545
Cl(4) H(68) 3.56(7) 2_666
O(1) H(2) 3.174 .
O(1) H(3) 3.381 .
O(1) H(18) 3.196 1_545
O(1) H(32) 3.045 2_665
O(1) H(34) 2.796 1_545
O(1) H(35) 2.989 2_665
O(1) H(38) 3.476 1_545
O(1) H(39) 2.854 1_545
O(1) H(45) 3.205 1_455
O(1) H(47) 3.098 1_455
O(1) H(57) 3.069 1_545
O(1) H(58) 3.440 2_665
O(1) H(69) 3.38(6) .
O(1) H(70) 3.35(5) .
O(2) H(3) 2.907 .
O(2) H(17) 3.293 1_545
O(2) H(18) 3.364 1_545
O(2) H(38) 2.981 1_645
O(2) H(40) 3.579 1_645
O(2) H(41) 2.922 1_645
O(2) H(46) 2.680 .
O(2) H(50) 3.505 .
O(2) H(51) 2.938 .
O(2) H(53) 3.119 2_756
O(2) H(56) 2.649 1_645
O(2) H(69) 3.30(6) .
O(2) H(70) 3.35(6) .
O(3) H(1) 3.272 .
O(3) H(3) 3.168 .
O(3) H(16) 3.257 1_545
O(3) H(18) 3.294 1_545
O(3) H(32) 3.538 2_665
O(3) H(34) 3.497 1_545
O(3) H(56) 2.924 1_645
O(3) H(58) 2.922 2_665
O(3) H(63) 3.01(5) .
O(3) H(64) 2.24(6) .
O(3) H(65) 3.22(6) .
O(3) H(66) 2.23(7) .
O(3) H(69) 3.56(6) 2_755
O(3) H(70) 3.51(6) 2_755
O(4) H(4) 3.055 2_666
O(4) H(5) 3.509 2_666
O(4) H(6) 2.684 2_666
O(4) H(13) 3.230 .
O(4) H(15) 2.925 .
O(4) H(37) 2.545 .
O(4) H(38) 3.592 .
O(4) H(49) 2.840 2_666
O(4) H(59) 3.437 1_465
O(4) H(60) 3.414 2_766
O(4) H(67) 3.56(9) 2_676
O(4) H(61) 3.063 2_766
O(4) H(62) 2.994 1_465
N(1) H(9) 3.182 .
N(1) H(43) 2.021 .
N(1) H(44) 2.021 .
N(1) H(45) 2.021 .
N(1) H(46) 2.021 .
N(1) H(47) 2.022 .
N(1) H(48) 2.021 .
N(1) H(51) 3.479 .
N(1) H(59) 2.015 .
N(1) H(60) 2.015 .
N(1) H(61) 2.960 .
N(1) H(62) 3.108 .
N(2) H(6) 3.290 .
N(2) H(49) 2.001 .
N(2) H(50) 2.001 .
N(2) H(51) 2.001 .
N(2) H(52) 2.002 .
N(2) H(53) 2.002 .
N(2) H(54) 2.002 .
N(2) H(59) 2.972 .
N(2) H(60) 3.109 .
N(2) H(61) 1.964 .
N(2) H(62) 1.964 .
N(3) H(21) 3.275 .
N(3) H(31) 2.028 .
N(3) H(32) 2.028 .
N(3) H(33) 2.028 .
N(3) H(34) 2.026 .
N(3) H(35) 2.026 .
N(3) H(36) 2.027 .
N(3) H(39) 3.192 .
N(3) H(55) 2.749 .
N(3) H(56) 3.329 .
N(3) H(57) 2.051 .
N(3) H(58) 2.051 .
N(4) H(15) 3.186 .
N(4) H(37) 2.022 .
N(4) H(38) 2.022 .
N(4) H(39) 2.022 .
N(4) H(40) 2.047 .
N(4) H(41) 2.047 .
N(4) H(42) 2.047 .
N(4) H(55) 2.052 .
N(4) H(56) 2.052 .
N(4) H(57) 2.669 .
N(4) H(58) 3.271 .
C(1) H(11) 3.447 .
C(1) H(13) 2.035 .
C(1) H(14) 2.035 .
C(1) H(15) 2.035 .
C(1) H(16) 3.386 .
C(1) H(17) 2.852 .
C(1) H(18) 2.887 .
C(1) H(25) 2.689 .
C(1) H(26) 3.196 .
C(1) H(27) 3.241 .
C(1) H(29) 3.565 .
C(1) H(37) 3.303 .
C(1) H(39) 3.287 .
C(1) H(42) 3.293 .
C(2) H(11) 3.030 .
C(2) H(13) 2.663 .
C(2) H(14) 3.188 .
C(2) H(15) 3.231 .
C(2) H(16) 2.052 .
C(2) H(17) 2.052 .
C(2) H(18) 2.052 .
C(2) H(19) 3.394 .
C(2) H(20) 2.867 .
C(2) H(21) 2.916 .
C(2) H(36) 2.880 .
C(2) H(39) 3.264 .
C(3) H(11) 3.002 .
C(3) H(16) 2.704 .
C(3) H(17) 3.187 .
C(3) H(18) 3.279 .
C(3) H(19) 2.047 .
C(3) H(20) 2.047 .
C(3) H(21) 2.047 .
C(3) H(22) 3.371 .
C(3) H(23) 2.848 .
C(3) H(24) 2.897 .
C(3) H(36) 2.789 .
C(4) H(11) 3.432 .
C(4) H(19) 2.662 .
C(4) H(20) 3.178 .
C(4) H(21) 3.223 .
C(4) H(22) 2.049 .
C(4) H(23) 2.049 .
C(4) H(24) 2.049 .
C(4) H(25) 3.388 .
C(4) H(26) 2.864 .
C(4) H(27) 2.889 .
C(5) H(13) 3.363 .
C(5) H(14) 2.832 .
C(5) H(15) 2.881 .
C(5) H(22) 2.660 .
C(5) H(23) 3.219 .
C(5) H(24) 3.212 .
C(5) H(25) 2.045 .
C(5) H(26) 2.045 .
C(5) H(27) 2.045 .
C(5) H(42) 3.175 .
C(6) H(17) 3.100 .
C(6) H(18) 3.168 .
C(6) H(25) 2.786 .
C(6) H(29) 3.259 .
C(6) H(37) 2.802 .
C(6) H(39) 3.299 .
C(6) H(42) 3.344 .
C(6) H(52) 2.977 2_766
C(6) H(68) 3.44(7) .
C(7) H(11) 3.406 .
C(7) H(13) 2.726 .
C(7) H(20) 3.150 .
C(7) H(21) 3.261 .
C(7) H(34) 3.378 .
C(7) H(36) 2.858 .
C(7) H(39) 3.250 .
C(7) H(40) 3.111 1_655
C(7) H(66) 3.54(8) 1_565
C(7) H(70) 3.53(6) 1_565
C(8) H(7) 3.481 2_765
C(8) H(8) 3.477 2_765
C(8) H(9) 3.283 2_765
C(8) H(11) 3.371 .
C(8) H(16) 2.818 .
C(8) H(23) 3.086 .
C(8) H(24) 3.233 .
C(8) H(31) 3.547 .
C(8) H(36) 2.634 .
C(9) H(8) 3.169 .
C(9) H(19) 2.752 .
C(9) H(24) 3.476 2_665
C(9) H(26) 3.115 .
C(9) H(27) 3.157 .
C(9) H(31) 3.368 2_665
C(9) H(33) 3.126 2_665
C(10) H(5) 3.438 .
C(10) H(12) 3.351 1_455
C(10) H(14) 3.142 .
C(10) H(15) 3.196 .
C(10) H(22) 2.724 .
C(10) H(29) 3.536 .
C(10) H(42) 3.004 .
C(10) H(43) 3.386 1_455
C(11) H(32) 3.387 .
C(11) H(33) 3.278 .
C(11) H(37) 3.222 .
C(11) H(38) 2.432 .
C(11) H(39) 2.840 .
C(11) H(40) 2.403 .
C(11) H(41) 2.855 .
C(11) H(42) 3.209 .
C(11) H(57) 2.041 .
C(11) H(58) 2.041 .
C(11) H(66) 3.44(7) 1_465
C(11) H(70) 3.42(5) 1_465
C(12) H(31) 3.227 .
C(12) H(32) 2.429 .
C(12) H(33) 2.861 .
C(12) H(34) 2.373 .
C(12) H(35) 2.814 .
C(12) H(36) 3.195 .
C(12) H(38) 2.986 .
C(12) H(39) 2.864 .
C(12) H(55) 2.052 .
C(12) H(56) 2.052 .
C(12) H(69) 3.59(6) 2_665
C(13) H(15) 3.146 .
C(13) H(17) 3.159 1_455
C(13) H(27) 3.591 .
C(13) H(37) 2.405 .
C(13) H(38) 2.774 .
C(13) H(39) 3.215 .
C(13) H(53) 3.324 2_666
C(13) H(54) 3.592 2_666
C(13) H(55) 2.556 .
C(13) H(56) 2.665 .
C(14) H(13) 3.318 .
C(14) H(15) 2.885 .
C(14) H(18) 3.364 .
C(14) H(40) 3.177 .
C(14) H(41) 2.370 .
C(14) H(42) 2.855 .
C(14) H(46) 3.569 1_465
C(14) H(55) 3.274 .
C(14) H(56) 2.551 .
C(14) H(57) 2.668 .
C(14) H(59) 3.259 1_465
C(14) H(63) 3.34(5) 1_565
C(14) H(68) 3.17(8) .
C(15) H(16) 3.198 .
C(15) H(18) 3.309 .
C(15) H(21) 2.729 .
C(15) H(31) 2.401 .
C(15) H(32) 2.772 .
C(15) H(33) 3.201 .
C(15) H(39) 3.421 .
C(15) H(47) 3.526 2_765
C(15) H(57) 2.369 .
C(15) H(58) 2.823 .
C(15) H(64) 3.53(7) 1_565
C(16) H(1) 3.335 2_665
C(16) H(2) 3.255 2_665
C(16) H(21) 3.519 .
C(16) H(22) 3.474 2_665
C(16) H(23) 3.369 2_665
C(16) H(24) 3.538 2_665
C(16) H(34) 3.173 .
C(16) H(35) 2.361 .
C(16) H(36) 2.838 .
C(16) H(44) 3.431 2_765
C(16) H(55) 3.123 .
C(16) H(57) 3.204 .
C(16) H(58) 2.415 .
C(17) H(1) 2.702 .
C(17) H(2) 3.200 .
C(17) H(3) 3.273 .
C(17) H(7) 2.038 .
C(17) H(8) 2.038 .
C(17) H(9) 2.038 .
C(17) H(10) 3.366 .
C(17) H(11) 2.836 .
C(17) H(12) 2.867 .
C(17) H(23) 3.123 .
C(17) H(48) 2.884 .
C(18) H(1) 2.036 .
C(18) H(2) 2.036 .
C(18) H(3) 2.036 .
C(18) H(4) 2.659 .
C(18) H(5) 3.182 .
C(18) H(6) 3.229 .
C(18) H(7) 3.400 .
C(18) H(8) 2.875 .
C(18) H(9) 2.909 .
C(18) H(23) 3.448 .
C(18) H(48) 2.774 .
C(18) H(51) 3.206 .
C(19) H(1) 3.366 .
C(19) H(2) 2.813 .
C(19) H(3) 2.894 .
C(19) H(4) 2.039 .
C(19) H(5) 2.039 .
C(19) H(6) 2.039 .
C(19) H(26) 3.138 .
C(19) H(28) 2.666 .
C(19) H(29) 3.191 .
C(19) H(30) 3.224 .
C(19) H(49) 3.301 .
C(19) H(51) 3.049 .
C(19) H(54) 3.590 .
C(20) H(4) 3.366 .
C(20) H(5) 2.833 .
C(20) H(6) 2.878 .
C(20) H(10) 2.679 .
C(20) H(11) 3.210 .
C(20) H(12) 3.223 .
C(20) H(26) 3.236 .
C(20) H(28) 2.041 .
C(20) H(29) 2.041 .
C(20) H(30) 2.041 .
C(20) H(54) 3.321 .
C(21) H(7) 2.658 .
C(21) H(8) 3.180 .
C(21) H(9) 3.222 .
C(21) H(10) 2.042 .
C(21) H(11) 2.042 .
C(21) H(12) 2.042 .
C(21) H(28) 3.378 .
C(21) H(29) 2.849 .
C(21) H(30) 2.901 .
C(22) H(1) 2.824 .
C(22) H(11) 3.075 .
C(22) H(12) 3.159 .
C(22) H(19) 3.356 2_765
C(22) H(20) 3.549 2_765
C(22) H(21) 3.337 2_765
C(22) H(23) 2.970 .
C(22) H(44) 3.374 .
C(22) H(48) 2.842 .
C(23) H(4) 2.715 .
C(23) H(8) 3.160 .
C(23) H(9) 3.271 .
C(23) H(32) 3.011 2_665
C(23) H(45) 3.414 1_455
C(23) H(46) 3.506 .
C(23) H(48) 2.660 .
C(23) H(51) 3.316 .
C(23) H(64) 3.56(7) .
C(23) H(66) 3.52(7) .
C(23) H(69) 3.31(6) .
C(24) H(2) 3.041 .
C(24) H(3) 3.196 .
C(24) H(26) 3.224 .
C(24) H(28) 2.740 .
C(24) H(45) 3.338 1_455
C(24) H(49) 2.819 .
C(24) H(51) 2.954 .
C(24) H(60) 3.545 1_455
C(24) H(67) 3.14(8) 2_666
C(25) H(5) 3.118 .
C(25) H(6) 3.156 .
C(25) H(10) 2.781 .
C(25) H(14) 3.344 .
C(25) H(26) 3.524 .
C(25) H(30) 3.338 2_766
C(25) H(54) 3.121 .
C(26) H(7) 2.713 .
C(26) H(27) 3.394 1_655
C(26) H(29) 3.128 .
C(26) H(30) 3.231 .
C(26) H(40) 3.384 1_655
C(27) H(45) 3.492 .
C(27) H(46) 3.197 .
C(27) H(49) 3.162 .
C(27) H(50) 2.386 .
C(27) H(51) 2.793 .
C(27) H(52) 2.342 .
C(27) H(53) 2.782 .
C(27) H(54) 3.136 .
C(27) H(59) 1.859 .
C(27) H(60) 1.859 .
C(27) H(67) 3.55(8) 1_645
C(28) H(38) 3.526 1_645
C(28) H(43) 2.927 .
C(28) H(44) 3.161 .
C(28) H(45) 2.372 .
C(28) H(46) 2.369 .
C(28) H(47) 2.835 .
C(28) H(48) 3.178 .
C(28) H(50) 3.338 .
C(28) H(51) 3.346 .
C(28) H(52) 3.440 .
C(28) H(61) 1.847 .
C(28) H(62) 1.847 .
C(28) H(68) 3.58(7) 1_645
C(29) H(6) 3.526 .
C(29) H(13) 3.247 2_766
C(29) H(41) 3.210 2_666
C(29) H(49) 2.323 .
C(29) H(50) 2.704 .
C(29) H(51) 3.136 .
C(29) H(61) 2.258 .
C(29) H(62) 2.770 .
C(30) H(3) 3.559 .
C(30) H(4) 3.288 .
C(30) H(6) 2.714 .
C(30) H(50) 2.900 2_756
C(30) H(52) 3.105 .
C(30) H(53) 2.282 .
C(30) H(54) 2.772 .
C(30) H(59) 3.434 .
C(30) H(67) 3.37(9) 2_666
C(30) H(61) 3.082 .
C(30) H(65) 3.38(6) .
C(30) H(62) 2.299 .
C(31) H(2) 3.271 1_655
C(31) H(4) 3.492 1_655
C(31) H(9) 3.195 .
C(31) H(22) 3.538 1_655
C(31) H(31) 3.383 2_765
C(31) H(46) 3.141 .
C(31) H(47) 2.322 .
C(31) H(48) 2.833 .
C(31) H(59) 2.986 .
C(31) H(60) 2.319 .
C(32) H(1) 3.230 .
C(32) H(3) 3.168 .
C(32) H(9) 2.840 .
C(32) H(35) 3.587 2_765
C(32) H(38) 3.367 1_645
C(32) H(43) 3.137 .
C(32) H(44) 2.317 .
C(32) H(45) 2.842 .
C(32) H(59) 2.282 .
C(32) H(60) 3.019 .
C(32) H(66) 3.49(8) .
H(1) Cl(2) 2.873 2_665
H(1) O(3) 3.272 .
H(1) C(16) 3.335 2_665
H(1) C(17) 2.702 .
H(1) C(18) 2.036 .
H(1) C(19) 3.366 .
H(1) C(22) 2.824 .
H(1) C(32) 3.230 .
H(1) H(2) 1.584 .
H(1) H(3) 1.584 .
H(1) H(8) 2.618 .
H(1) H(9) 2.719 .
H(1) H(23) 3.410 .
H(1) H(32) 2.582 2_665
H(1) H(33) 3.309 2_665
H(1) H(46) 3.412 .
H(1) H(48) 2.322 .
H(1) H(69) 2.751 .
H(2) O(1) 3.174 .
H(2) C(16) 3.255 2_665
H(2) C(17) 3.200 .
H(2) C(18) 2.036 .
H(2) C(19) 2.813 .
H(2) C(24) 3.041 .
H(2) C(31) 3.271 1_455
H(2) H(1) 1.584 .
H(2) H(3) 1.584 .
H(2) H(4) 2.483 .
H(2) H(5) 3.438 .
H(2) H(8) 3.561 .
H(2) H(22) 3.294 .
H(2) H(23) 3.409 .
H(2) H(31) 3.222 2_665
H(2) H(32) 2.593 2_665
H(2) H(33) 3.493 2_665
H(2) H(43) 3.551 1_455
H(2) H(44) 3.348 1_455
H(2) H(45) 2.501 1_455
H(2) H(63) 3.208 .
H(2) H(64) 3.255 .
H(3) Ir(2) 3.434 .
H(3) Cl(4) 3.507 .
H(3) O(1) 3.381 .
H(3) O(2) 2.907 .
H(3) O(3) 3.168 .
H(3) C(17) 3.273 .
H(3) C(18) 2.036 .
H(3) C(19) 2.894 .
H(3) C(24) 3.196 .
H(3) C(30) 3.559 .
H(3) C(32) 3.168 .
H(3) H(1) 1.584 .
H(3) H(2) 1.584 .
H(3) H(4) 2.619 .
H(3) H(32) 3.526 2_665
H(3) H(46) 2.963 .
H(3) H(48) 2.575 .
H(3) H(51) 2.618 .
H(3) H(63) 3.204 .
H(3) H(64) 3.243 .
H(3) H(65) 2.852 .
H(3) H(66) 2.630 .
H(3) H(69) 3.048 .
H(4) Cl(4) 3.247 .
H(4) O(4) 3.055 2_666
H(4) C(18) 2.659 .
H(4) C(19) 2.039 .
H(4) C(20) 3.366 .
H(4) C(23) 2.715 .
H(4) C(30) 3.288 .
H(4) C(31) 3.492 1_455
H(4) H(2) 2.483 .
H(4) H(3) 2.619 .
H(4) H(5) 1.584 .
H(4) H(6) 1.584 .
H(4) H(43) 3.498 1_455
H(4) H(45) 2.678 1_455
H(4) H(49) 2.962 .
H(4) H(51) 2.756 .
H(4) H(60) 2.839 1_455
H(4) H(67) 2.695 2_666
H(5) Cl(3) 3.459 1_455
H(5) O(4) 3.509 2_666
H(5) C(10) 3.438 .
H(5) C(18) 3.182 .
H(5) C(19) 2.039 .
H(5) C(20) 2.833 .
H(5) C(25) 3.118 .
H(5) H(2) 3.438 .
H(5) H(4) 1.584 .
H(5) H(6) 1.584 .
H(5) H(15) 3.598 2_666
H(5) H(25) 3.597 .
H(5) H(26) 2.546 .
H(5) H(28) 2.592 .
H(5) H(29) 3.496 .
H(5) H(43) 3.244 1_455
H(5) H(45) 3.186 1_455
H(5) H(60) 3.429 1_455
H(5) H(67) 3.559 2_666
H(6) Ir(2) 3.454 .
H(6) O(4) 2.684 2_666
H(6) N(2) 3.290 .
H(6) C(18) 3.229 .
H(6) C(19) 2.039 .
H(6) C(20) 2.878 .
H(6) C(25) 3.156 .
H(6) C(29) 3.526 .
H(6) C(30) 2.714 .
H(6) H(4) 1.584 .
H(6) H(5) 1.584 .
H(6) H(15) 3.316 2_666
H(6) H(28) 2.564 .
H(6) H(49) 2.065 .
H(6) H(50) 3.551 .
H(6) H(51) 2.676 .
H(6) H(53) 3.597 .
H(6) H(54) 3.123 .
H(6) H(67) 2.768 2_666
H(6) H(68) 3.519 2_666
H(7) Cl(1) 3.510 1_655
H(7) C(8) 3.481 2_765
H(7) C(17) 2.038 .
H(7) C(18) 3.400 .
H(7) C(21) 2.658 .
H(7) C(26) 2.713 .
H(7) H(8) 1.584 .
H(7) H(9) 1.584 .
H(7) H(11) 2.510 .
H(7) H(12) 2.588 .
H(7) H(19) 3.454 .
H(7) H(19) 2.977 2_765
H(7) H(20) 3.112 .
H(7) H(20) 3.550 2_765
H(7) H(21) 3.372 2_765
H(7) H(23) 3.346 .
H(7) H(44) 3.454 .
H(7) H(48) 3.594 .
H(8) Cl(2) 3.585 2_665
H(8) C(8) 3.477 2_765
H(8) C(9) 3.169 .
H(8) C(17) 2.038 .
H(8) C(18) 2.875 .
H(8) C(21) 3.180 .
H(8) C(23) 3.160 .
H(8) H(1) 2.618 .
H(8) H(2) 3.561 .
H(8) H(7) 1.584 .
H(8) H(9) 1.584 .
H(8) H(11) 3.493 .
H(8) H(19) 3.136 .
H(8) H(19) 3.350 2_765
H(8) H(20) 3.545 .
H(8) H(20) 3.158 2_765
H(8) H(21) 3.348 2_765
H(8) H(23) 2.219 .
H(8) H(33) 3.471 2_665
H(8) H(48) 3.300 .
H(9) Ir(2) 3.369 .
H(9) Cl(2) 3.190 2_665
H(9) N(1) 3.182 .
H(9) C(8) 3.283 2_765
H(9) C(17) 2.038 .
H(9) C(18) 2.909 .
H(9) C(21) 3.222 .
H(9) C(23) 3.271 .
H(9) C(31) 3.195 .
H(9) C(32) 2.840 .
H(9) H(1) 2.719 .
H(9) H(7) 1.584 .
H(9) H(8) 1.584 .
H(9) H(19) 3.189 2_765
H(9) H(20) 3.368 2_765
H(9) H(21) 2.775 2_765
H(9) H(43) 3.358 .
H(9) H(44) 2.631 .
H(9) H(47) 3.007 .
H(9) H(48) 2.129 .
H(10) Cl(3) 3.348 .
H(10) C(17) 3.366 .
H(10) C(20) 2.679 .
H(10) C(21) 2.042 .
H(10) C(25) 2.781 .
H(10) H(11) 1.584 .
H(10) H(12) 1.584 .
H(10) H(14) 3.501 .
H(10) H(17) 3.400 .
H(10) H(29) 2.569 .
H(10) H(30) 2.679 .
H(10) H(30) 3.140 2_766
H(10) H(40) 3.255 1_655
H(10) H(42) 3.381 1_655
H(10) H(54) 3.227 2_766
H(11) Cl(1) 3.581 1_655
H(11) C(1) 3.447 .
H(11) C(2) 3.030 .
H(11) C(3) 3.002 .
H(11) C(4) 3.432 .
H(11) C(7) 3.406 .
H(11) C(8) 3.371 .
H(11) C(17) 2.836 .
H(11) C(20) 3.210 .
H(11) C(21) 2.042 .
H(11) C(22) 3.075 .
H(11) H(7) 2.510 .
H(11) H(8) 3.493 .
H(11) H(10) 1.584 .
H(11) H(12) 1.584 .
H(11) H(16) 3.565 .
H(11) H(17) 3.037 .
H(11) H(20) 2.846 .
H(11) H(29) 3.571 .
H(11) H(40) 3.052 1_655
H(12) Ir(2) 3.315 .
H(12) Cl(1) 3.322 1_655
H(12) Cl(3) 2.900 .
H(12) C(10) 3.351 1_655
H(12) C(17) 2.867 .
H(12) C(20) 3.223 .
H(12) C(21) 2.042 .
H(12) C(22) 3.159 .
H(12) H(7) 2.588 .
H(12) H(10) 1.584 .
H(12) H(11) 1.584 .
H(12) H(25) 3.505 1_655
H(12) H(27) 2.457 1_655
H(12) H(40) 3.282 1_655
H(12) H(42) 3.215 1_655
H(12) H(43) 3.234 .
H(13) Cl(4) 3.445 1_565
H(13) O(4) 3.230 .
H(13) C(1) 2.035 .
H(13) C(2) 2.663 .
H(13) C(5) 3.363 .
H(13) C(7) 2.726 .
H(13) C(14) 3.318 .
H(13) C(29) 3.247 2_766
H(13) H(14) 1.584 .
H(13) H(15) 1.584 .
H(13) H(17) 2.543 .
H(13) H(18) 2.584 .
H(13) H(37) 2.781 .
H(13) H(39) 3.046 .
H(13) H(52) 2.377 2_766
H(13) H(53) 3.391 2_766
H(13) H(61) 3.223 2_766
H(13) H(68) 2.957 .
H(14) Cl(3) 3.389 2_766
H(14) C(1) 2.035 .
H(14) C(2) 3.188 .
H(14) C(5) 2.832 .
H(14) C(10) 3.142 .
H(14) C(25) 3.344 .
H(14) H(10) 3.501 .
H(14) H(13) 1.584 .
H(14) H(15) 1.584 .
H(14) H(17) 3.501 .
H(14) H(25) 2.634 .
H(14) H(26) 3.513 .
H(14) H(29) 2.375 .
H(14) H(52) 2.725 2_766
H(15) Ir(1) 3.412 .
H(15) O(4) 2.925 .
H(15) N(4) 3.186 .
H(15) C(1) 2.035 .
H(15) C(2) 3.231 .
H(15) C(5) 2.881 .
H(15) C(10) 3.196 .
H(15) C(13) 3.146 .
H(15) C(14) 2.885 .
H(15) H(5) 3.598 2_666
H(15) H(6) 3.316 2_666
H(15) H(13) 1.584 .
H(15) H(14) 1.584 .
H(15) H(25) 2.619 .
H(15) H(37) 2.168 .
H(15) H(39) 3.084 .
H(15) H(41) 3.249 .
H(15) H(42) 2.607 .
H(15) H(52) 3.575 2_766
H(15) H(68) 3.039 .
H(16) Cl(2) 2.952 1_655
H(16) O(3) 3.257 1_565
H(16) C(1) 3.386 .
H(16) C(2) 2.052 .
H(16) C(3) 2.704 .
H(16) C(8) 2.818 .
H(16) C(15) 3.198 .
H(16) H(11) 3.565 .
H(16) H(17) 1.584 .
H(16) H(18) 1.584 .
H(16) H(20) 2.633 .
H(16) H(21) 2.690 .
H(16) H(34) 3.165 .
H(16) H(36) 2.420 .
H(16) H(40) 3.004 1_655
H(16) H(55) 2.971 1_655
H(16) H(56) 3.377 1_655
H(16) H(66) 3.534 1_565
H(16) H(70) 2.916 1_565
H(17) O(2) 3.293 1_565
H(17) C(1) 2.852 .
H(17) C(2) 2.052 .
H(17) C(3) 3.187 .
H(17) C(6) 3.100 .
H(17) C(13) 3.159 1_655
H(17) H(10) 3.400 .
H(17) H(11) 3.037 .
H(17) H(13) 2.543 .
H(17) H(14) 3.501 .
H(17) H(16) 1.584 .
H(17) H(18) 1.584 .
H(17) H(20) 3.505 .
H(17) H(40) 2.384 1_655
H(17) H(41) 3.108 1_655
H(17) H(52) 3.330 2_766
H(17) H(53) 3.234 2_766
H(17) H(55) 3.445 1_655
H(17) H(56) 3.595 1_655
H(17) H(65) 3.267 1_565
H(17) H(66) 3.327 1_565
H(18) Ir(1) 3.427 .
H(18) Cl(4) 3.420 1_565
H(18) O(1) 3.196 1_565
H(18) O(2) 3.364 1_565
H(18) O(3) 3.294 1_565
H(18) C(1) 2.887 .
H(18) C(2) 2.052 .
H(18) C(3) 3.279 .
H(18) C(6) 3.168 .
H(18) C(14) 3.364 .
H(18) C(15) 3.309 .
H(18) H(13) 2.584 .
H(18) H(16) 1.584 .
H(18) H(17) 1.584 .
H(18) H(34) 2.937 .
H(18) H(36) 2.905 .
H(18) H(37) 3.548 .
H(18) H(39) 2.486 .
H(18) H(63) 2.880 1_565
H(18) H(64) 2.916 1_565
H(18) H(65) 3.198 1_565
H(18) H(66) 3.175 1_565
H(18) H(70) 3.318 1_565
H(19) C(2) 3.394 .
H(19) C(3) 2.047 .
H(19) C(4) 2.662 .
H(19) C(9) 2.752 .
H(19) C(22) 3.356 2_765
H(19) H(7) 3.454 .
H(19) H(7) 2.977 2_765
H(19) H(8) 3.136 .
H(19) H(8) 3.350 2_765
H(19) H(9) 3.189 2_765
H(19) H(20) 1.584 .
H(19) H(21) 1.584 .
H(19) H(23) 2.509 .
H(19) H(24) 2.683 .
H(19) H(31) 3.555 .
H(19) H(36) 3.335 .
H(20) Cl(1) 3.546 1_655
H(20) Cl(2) 3.480 1_655
H(20) C(2) 2.867 .
H(20) C(3) 2.047 .
H(20) C(4) 3.178 .
H(20) C(7) 3.150 .
H(20) C(22) 3.549 2_765
H(20) H(7) 3.112 .
H(20) H(7) 3.550 2_765
H(20) H(8) 3.545 .
H(20) H(8) 3.158 2_765
H(20) H(9) 3.368 2_765
H(20) H(11) 2.846 .
H(20) H(16) 2.633 .
H(20) H(17) 3.505 .
H(20) H(19) 1.584 .
H(20) H(21) 1.584 .
H(20) H(23) 3.523 .
H(20) H(36) 3.153 .
H(21) Ir(1) 3.427 .
H(21) Cl(2) 3.056 1_655
H(21) N(3) 3.275 .
H(21) C(2) 2.916 .
H(21) C(3) 2.047 .
H(21) C(4) 3.223 .
H(21) C(7) 3.261 .
H(21) C(15) 2.729 .
H(21) C(16) 3.519 .
H(21) C(22) 3.337 2_765
H(21) H(7) 3.372 2_765
H(21) H(8) 3.348 2_765
H(21) H(9) 2.775 2_765
H(21) H(16) 2.690 .
H(21) H(19) 1.584 .
H(21) H(20) 1.584 .
H(21) H(31) 2.910 .
H(21) H(34) 3.454 .
H(21) H(35) 3.006 .
H(21) H(36) 1.870 .
H(22) Cl(1) 3.322 .
H(22) C(3) 3.371 .
H(22) C(4) 2.049 .
H(22) C(5) 2.660 .
H(22) C(10) 2.724 .
H(22) C(16) 3.474 2_665
H(22) C(31) 3.538 1_455
H(22) H(2) 3.294 .
H(22) H(23) 1.584 .
H(22) H(24) 1.584 .
H(22) H(26) 2.536 .
H(22) H(27) 2.586 .
H(22) H(31) 2.989 2_665
H(22) H(33) 3.193 2_665
H(22) H(43) 3.152 1_455
H(22) H(44) 3.274 1_455
H(23) C(3) 2.848 .
H(23) C(4) 2.049 .
H(23) C(5) 3.219 .
H(23) C(8) 3.086 .
H(23) C(16) 3.369 2_665
H(23) C(17) 3.123 .
H(23) C(18) 3.448 .
H(23) C(22) 2.970 .
H(23) H(1) 3.410 .
H(23) H(2) 3.409 .
H(23) H(7) 3.346 .
H(23) H(8) 2.219 .
H(23) H(19) 2.509 .
H(23) H(20) 3.523 .
H(23) H(22) 1.584 .
H(23) H(24) 1.584 .
H(23) H(26) 3.572 .
H(23) H(31) 3.326 2_665
H(23) H(32) 3.571 2_665
H(23) H(33) 2.727 2_665
H(24) Ir(1) 3.302 .
H(24) Cl(1) 2.911 .
H(24) Cl(1) 3.573 2_665
H(24) C(3) 2.897 .
H(24) C(4) 2.049 .
H(24) C(5) 3.212 .
H(24) C(8) 3.233 .
H(24) C(9) 3.476 2_665
H(24) C(16) 3.538 2_665
H(24) H(19) 2.683 .
H(24) H(22) 1.584 .
H(24) H(23) 1.584 .
H(24) H(24) 2.515 2_665
H(24) H(31) 3.234 2_665
H(24) H(33) 3.491 .
H(24) H(33) 2.945 2_665
H(25) Cl(3) 3.482 1_455
H(25) C(1) 2.689 .
H(25) C(4) 3.388 .
H(25) C(5) 2.045 .
H(25) C(6) 2.786 .
H(25) H(5) 3.597 .
H(25) H(12) 3.505 1_455
H(25) H(14) 2.634 .
H(25) H(15) 2.619 .
H(25) H(26) 1.584 .
H(25) H(27) 1.584 .
H(25) H(28) 2.988 2_666
H(25) H(29) 3.279 .
H(25) H(42) 2.708 .
H(26) Cl(3) 3.410 1_455
H(26) C(1) 3.196 .
H(26) C(4) 2.864 .
H(26) C(5) 2.045 .
H(26) C(9) 3.115 .
H(26) C(19) 3.138 .
H(26) C(20) 3.236 .
H(26) C(24) 3.224 .
H(26) C(25) 3.524 .
H(26) H(5) 2.546 .
H(26) H(14) 3.513 .
H(26) H(22) 2.536 .
H(26) H(23) 3.572 .
H(26) H(25) 1.584 .
H(26) H(27) 1.584 .
H(26) H(28) 3.514 .
H(26) H(29) 3.220 .
H(26) H(43) 2.952 1_455
H(27) Ir(1) 3.291 .
H(27) Cl(1) 2.984 .
H(27) Cl(3) 3.234 1_455
H(27) C(1) 3.241 .
H(27) C(4) 2.889 .
H(27) C(5) 2.045 .
H(27) C(9) 3.157 .
H(27) C(13) 3.591 .
H(27) C(26) 3.394 1_455
H(27) H(12) 2.457 1_455
H(27) H(22) 2.586 .
H(27) H(25) 1.584 .
H(27) H(26) 1.584 .
H(27) H(42) 2.770 .
H(27) H(43) 2.927 1_455
H(28) Cl(3) 3.579 2_766
H(28) C(19) 2.666 .
H(28) C(20) 2.041 .
H(28) C(21) 3.378 .
H(28) C(24) 2.740 .
H(28) H(5) 2.592 .
H(28) H(6) 2.564 .
H(28) H(25) 2.988 2_666
H(28) H(26) 3.514 .
H(28) H(29) 1.584 .
H(28) H(30) 1.584 .
H(28) H(54) 2.983 .
H(29) Cl(3) 3.053 2_766
H(29) C(1) 3.565 .
H(29) C(6) 3.259 .
H(29) C(10) 3.536 .
H(29) C(19) 3.191 .
H(29) C(20) 2.041 .
H(29) C(21) 2.849 .
H(29) C(26) 3.128 .
H(29) H(5) 3.496 .
H(29) H(10) 2.569 .
H(29) H(11) 3.571 .
H(29) H(14) 2.375 .
H(29) H(25) 3.279 .
H(29) H(26) 3.220 .
H(29) H(28) 1.584 .
H(29) H(30) 1.584 .
H(29) H(30) 3.476 2_766
H(30) Ir(2) 3.287 .
H(30) Cl(3) 3.132 .
H(30) Cl(3) 3.186 2_766
H(30) C(19) 3.224 .
H(30) C(20) 2.041 .
H(30) C(21) 2.901 .
H(30) C(25) 3.338 2_766
H(30) C(26) 3.231 .
H(30) H(10) 2.679 .
H(30) H(10) 3.140 2_766
H(30) H(28) 1.584 .
H(30) H(29) 1.584 .
H(30) H(29) 3.476 2_766
H(30) H(30) 2.448 2_766
H(30) H(54) 2.698 .
H(31) Ir(1) 3.468 .
H(31) N(3) 2.028 .
H(31) C(8) 3.547 .
H(31) C(9) 3.368 2_665
H(31) C(12) 3.227 .
H(31) C(15) 2.401 .
H(31) C(31) 3.383 2_765
H(31) H(2) 3.222 2_665
H(31) H(19) 3.555 .
H(31) H(21) 2.910 .
H(31) H(22) 2.989 2_665
H(31) H(23) 3.326 2_665
H(31) H(24) 3.234 2_665
H(31) H(32) 1.584 .
H(31) H(33) 1.584 .
H(31) H(34) 3.324 .
H(31) H(35) 2.187 .
H(31) H(36) 2.609 .
H(31) H(44) 2.571 2_765
H(31) H(45) 3.422 2_765
H(31) H(47) 3.533 2_765
H(31) H(58) 3.226 .
H(32) Cl(2) 3.569 .
H(32) O(1) 3.045 2_665
H(32) O(3) 3.538 2_665
H(32) N(3) 2.028 .
H(32) C(11) 3.387 .
H(32) C(12) 2.429 .
H(32) C(15) 2.772 .
H(32) C(23) 3.011 2_665
H(32) H(1) 2.582 2_665
H(32) H(2) 2.593 2_665
H(32) H(3) 3.526 2_665
H(32) H(23) 3.571 2_665
H(32) H(31) 1.584 .
H(32) H(33) 1.584 .
H(32) H(34) 3.412 .
H(32) H(35) 2.504 .
H(32) H(36) 3.426 .
H(32) H(44) 3.500 2_765
H(32) H(55) 3.200 .
H(32) H(57) 3.182 .
H(32) H(58) 2.017 .
H(32) H(64) 3.002 2_665
H(32) H(69) 3.211 2_665
H(33) Ir(1) 2.967 .
H(33) Cl(1) 2.373 .
H(33) N(3) 2.028 .
H(33) C(9) 3.126 2_665
H(33) C(11) 3.278 .
H(33) C(12) 2.861 .
H(33) C(15) 3.201 .
H(33) H(1) 3.309 2_665
H(33) H(2) 3.493 2_665
H(33) H(8) 3.471 2_665
H(33) H(22) 3.193 2_665
H(33) H(23) 2.727 2_665
H(33) H(24) 3.491 .
H(33) H(24) 2.945 2_665
H(33) H(31) 1.584 .
H(33) H(32) 1.584 .
H(33) H(35) 3.300 .
H(33) H(36) 3.529 .
H(33) H(55) 2.861 .
H(33) H(58) 2.889 .
H(34) Ir(1) 3.489 .
H(34) O(1) 2.796 1_565
H(34) O(3) 3.497 1_565
H(34) N(3) 2.026 .
H(34) C(7) 3.378 .
H(34) C(12) 2.373 .
H(34) C(16) 3.173 .
H(34) H(16) 3.165 .
H(34) H(18) 2.937 .
H(34) H(21) 3.454 .
H(34) H(31) 3.324 .
H(34) H(32) 3.412 .
H(34) H(35) 1.584 .
H(34) H(36) 1.584 .
H(34) H(39) 2.910 .
H(34) H(57) 1.950 .
H(34) H(58) 2.878 .
H(34) H(63) 3.164 1_565
H(34) H(64) 2.588 1_565
H(34) H(70) 3.305 1_565
H(35) Cl(2) 3.488 1_655
H(35) O(1) 2.989 2_665
H(35) N(3) 2.026 .
H(35) C(12) 2.814 .
H(35) C(16) 2.361 .
H(35) C(32) 3.587 2_765
H(35) H(21) 3.006 .
H(35) H(31) 2.187 .
H(35) H(32) 2.504 .
H(35) H(33) 3.300 .
H(35) H(34) 1.584 .
H(35) H(36) 1.584 .
H(35) H(44) 3.159 2_765
H(35) H(47) 2.657 2_765
H(35) H(57) 2.849 .
H(35) H(57) 3.435 2_675
H(35) H(58) 2.918 .
H(35) H(64) 3.226 2_665
H(36) Ir(1) 2.992 .
H(36) Cl(2) 2.966 1_655
H(36) N(3) 2.027 .
H(36) C(2) 2.880 .
H(36) C(3) 2.789 .
H(36) C(7) 2.858 .
H(36) C(8) 2.634 .
H(36) C(12) 3.195 .
H(36) C(16) 2.838 .
H(36) H(16) 2.420 .
H(36) H(18) 2.905 .
H(36) H(19) 3.335 .
H(36) H(20) 3.153 .
H(36) H(21) 1.870 .
H(36) H(31) 2.609 .
H(36) H(32) 3.426 .
H(36) H(33) 3.529 .
H(36) H(34) 1.584 .
H(36) H(35) 1.584 .
H(36) H(57) 3.178 .
H(36) H(70) 3.504 1_565
H(37) Ir(1) 3.447 .
H(37) O(4) 2.545 .
H(37) N(4) 2.022 .
H(37) C(1) 3.303 .
H(37) C(6) 2.802 .
H(37) C(11) 3.222 .
H(37) C(13) 2.405 .
H(37) H(13) 2.781 .
H(37) H(15) 2.168 .
H(37) H(18) 3.548 .
H(37) H(38) 1.584 .
H(37) H(39) 1.584 .
H(37) H(40) 3.325 .
H(37) H(41) 2.189 .
H(37) H(42) 2.624 .
H(37) H(56) 3.304 .
H(37) H(59) 3.294 1_465
H(37) H(67) 3.444 .
H(37) H(68) 2.435 .
H(38) O(1) 3.476 1_565
H(38) O(2) 2.981 1_465
H(38) O(4) 3.592 .
H(38) N(4) 2.022 .
H(38) C(11) 2.432 .
H(38) C(12) 2.986 .
H(38) C(13) 2.774 .
H(38) C(28) 3.526 1_465
H(38) C(32) 3.367 1_465
H(38) H(37) 1.584 .
H(38) H(39) 1.584 .
H(38) H(40) 3.406 .
H(38) H(41) 2.509 .
H(38) H(42) 3.436 .
H(38) H(46) 2.612 1_465
H(38) H(47) 3.319 1_465
H(38) H(55) 3.338 .
H(38) H(56) 2.180 .
H(38) H(57) 2.578 .
H(38) H(59) 2.555 1_465
H(38) H(63) 3.292 1_565
H(38) H(66) 3.213 1_465
H(38) H(68) 3.351 .
H(39) Ir(1) 2.962 .
H(39) Cl(4) 3.467 1_565
H(39) O(1) 2.854 1_565
H(39) N(3) 3.192 .
H(39) N(4) 2.022 .
H(39) C(1) 3.287 .
H(39) C(2) 3.264 .
H(39) C(6) 3.299 .
H(39) C(7) 3.250 .
H(39) C(11) 2.840 .
H(39) C(12) 2.864 .
H(39) C(13) 3.215 .
H(39) C(15) 3.421 .
H(39) H(13) 3.046 .
H(39) H(15) 3.084 .
H(39) H(18) 2.486 .
H(39) H(34) 2.910 .
H(39) H(37) 1.584 .
H(39) H(38) 1.584 .
H(39) H(41) 3.311 .
H(39) H(42) 3.552 .
H(39) H(56) 3.100 .
H(39) H(57) 2.402 .
H(39) H(59) 3.478 1_465
H(39) H(63) 2.594 1_565
H(39) H(64) 3.067 1_565
H(39) H(68) 3.301 .
H(40) Ir(1) 3.461 .
H(40) Cl(1) 2.976 .
H(40) O(2) 3.579 1_465
H(40) N(4) 2.047 .
H(40) C(7) 3.111 1_455
H(40) C(11) 2.403 .
H(40) C(14) 3.177 .
H(40) C(26) 3.384 1_455
H(40) H(10) 3.255 1_455
H(40) H(11) 3.052 1_455
H(40) H(12) 3.282 1_455
H(40) H(16) 3.004 1_455
H(40) H(17) 2.384 1_455
H(40) H(37) 3.325 .
H(40) H(38) 3.406 .
H(40) H(41) 1.584 .
H(40) H(42) 1.584 .
H(40) H(53) 3.453 2_666
H(40) H(55) 2.176 .
H(40) H(56) 2.626 .
H(41) O(2) 2.922 1_465
H(41) N(4) 2.047 .
H(41) C(11) 2.855 .
H(41) C(14) 2.370 .
H(41) C(29) 3.210 2_666
H(41) H(15) 3.249 .
H(41) H(17) 3.108 1_455
H(41) H(37) 2.189 .
H(41) H(38) 2.509 .
H(41) H(39) 3.311 .
H(41) H(40) 1.584 .
H(41) H(42) 1.584 .
H(41) H(49) 3.249 2_666
H(41) H(53) 2.512 2_666
H(41) H(54) 3.057 2_666
H(41) H(55) 3.146 .
H(41) H(56) 2.776 .
H(41) H(65) 3.260 1_465
H(41) H(66) 3.333 1_465
H(42) Ir(1) 2.975 .
H(42) Cl(1) 3.262 .
H(42) N(4) 2.047 .
H(42) C(1) 3.293 .
H(42) C(5) 3.175 .
H(42) C(6) 3.344 .
H(42) C(10) 3.004 .
H(42) C(11) 3.209 .
H(42) C(14) 2.855 .
H(42) H(10) 3.381 1_455
H(42) H(12) 3.215 1_455
H(42) H(15) 2.607 .
H(42) H(25) 2.708 .
H(42) H(27) 2.770 .
H(42) H(37) 2.624 .
H(42) H(38) 3.436 .
H(42) H(39) 3.552 .
H(42) H(40) 1.584 .
H(42) H(41) 1.584 .
H(42) H(54) 3.468 2_666
H(42) H(55) 3.277 .
H(42) H(56) 3.586 .
H(43) Ir(2) 2.932 .
H(43) Cl(3) 2.470 .
H(43) N(1) 2.021 .
H(43) C(10) 3.386 1_655
H(43) C(28) 2.927 .
H(43) C(32) 3.137 .
H(43) H(2) 3.551 1_655
H(43) H(4) 3.498 1_655
H(43) H(5) 3.244 1_655
H(43) H(9) 3.358 .
H(43) H(12) 3.234 .
H(43) H(22) 3.152 1_655
H(43) H(26) 2.952 1_655
H(43) H(27) 2.927 1_655
H(43) H(44) 1.584 .
H(43) H(45) 1.584 .
H(43) H(47) 3.221 .
H(43) H(48) 3.435 .
H(43) H(60) 2.771 .
H(44) Ir(2) 3.579 .
H(44) N(1) 2.021 .
H(44) C(16) 3.431 2_765
H(44) C(22) 3.374 .
H(44) C(28) 3.161 .
H(44) C(32) 2.317 .
H(44) H(2) 3.348 1_655
H(44) H(7) 3.454 .
H(44) H(9) 2.631 .
H(44) H(22) 3.274 1_655
H(44) H(31) 2.571 2_765
H(44) H(32) 3.500 2_765
H(44) H(35) 3.159 2_765
H(44) H(43) 1.584 .
H(44) H(45) 1.584 .
H(44) H(46) 3.220 .
H(44) H(47) 2.014 .
H(44) H(48) 2.605 .
H(44) H(59) 3.536 .
H(44) H(60) 3.147 .
H(45) O(1) 3.205 1_655
H(45) N(1) 2.021 .
H(45) C(23) 3.414 1_655
H(45) C(24) 3.338 1_655
H(45) C(27) 3.492 .
H(45) C(28) 2.372 .
H(45) C(32) 2.842 .
H(45) H(2) 2.501 1_655
H(45) H(4) 2.678 1_655
H(45) H(5) 3.186 1_655
H(45) H(31) 3.422 2_765
H(45) H(43) 1.584 .
H(45) H(44) 1.584 .
H(45) H(46) 3.452 .
H(45) H(47) 2.618 .
H(45) H(48) 3.513 .
H(45) H(59) 2.855 .
H(45) H(60) 1.917 .
H(45) H(63) 3.161 1_655
H(45) H(61) 3.565 .
H(46) Ir(2) 3.486 .
H(46) O(2) 2.680 .
H(46) N(1) 2.021 .
H(46) C(14) 3.569 1_645
H(46) C(23) 3.506 .
H(46) C(27) 3.197 .
H(46) C(28) 2.369 .
H(46) C(31) 3.141 .
H(46) H(1) 3.412 .
H(46) H(3) 2.963 .
H(46) H(38) 2.612 1_645
H(46) H(44) 3.220 .
H(46) H(45) 3.452 .
H(46) H(47) 1.584 .
H(46) H(48) 1.584 .
H(46) H(51) 3.153 .
H(46) H(56) 3.292 1_645
H(46) H(59) 1.927 .
H(46) H(60) 3.128 .
H(46) H(65) 3.218 .
H(46) H(66) 2.672 .
H(46) H(62) 3.336 .
H(46) H(69) 3.487 .
H(47) Cl(2) 3.369 2_665
H(47) O(1) 3.098 1_655
H(47) N(1) 2.022 .
H(47) C(15) 3.526 2_765
H(47) C(28) 2.835 .
H(47) C(31) 2.322 .
H(47) H(9) 3.007 .
H(47) H(31) 3.533 2_765
H(47) H(35) 2.657 2_765
H(47) H(38) 3.319 1_645
H(47) H(43) 3.221 .
H(47) H(44) 2.014 .
H(47) H(45) 2.618 .
H(47) H(46) 1.584 .
H(47) H(48) 1.584 .
H(47) H(57) 3.517 1_645
H(47) H(59) 2.633 .
H(47) H(60) 3.206 .
H(47) H(63) 3.359 1_655
H(48) Ir(2) 2.958 .
H(48) Cl(2) 2.956 2_665
H(48) N(1) 2.021 .
H(48) C(17) 2.884 .
H(48) C(18) 2.774 .
H(48) C(22) 2.842 .
H(48) C(23) 2.660 .
H(48) C(28) 3.178 .
H(48) C(31) 2.833 .
H(48) H(1) 2.322 .
H(48) H(3) 2.575 .
H(48) H(7) 3.594 .
H(48) H(8) 3.300 .
H(48) H(9) 2.129 .
H(48) H(43) 3.435 .
H(48) H(44) 2.605 .
H(48) H(45) 3.513 .
H(48) H(46) 1.584 .
H(48) H(47) 1.584 .
H(48) H(59) 3.162 .
H(48) H(66) 3.496 .
H(48) H(69) 3.290 .
H(49) Ir(2) 3.445 .
H(49) O(4) 2.840 2_666
H(49) N(2) 2.001 .
H(49) C(19) 3.301 .
H(49) C(24) 2.819 .
H(49) C(27) 3.162 .
H(49) C(29) 2.323 .
H(49) H(4) 2.962 .
H(49) H(6) 2.065 .
H(49) H(41) 3.249 2_666
H(49) H(50) 1.584 .
H(49) H(50) 3.125 2_756
H(49) H(51) 1.584 .
H(49) H(52) 3.249 .
H(49) H(53) 2.094 .
H(49) H(54) 2.531 .
H(49) H(67) 2.796 2_666
H(49) H(62) 3.125 .
H(49) H(62) 3.495 2_756
H(50) O(2) 3.505 .
H(50) N(2) 2.001 .
H(50) C(27) 2.386 .
H(50) C(28) 3.338 .
H(50) C(29) 2.704 .
H(50) C(30) 2.900 2_756
H(50) H(6) 3.551 .
H(50) H(49) 1.584 .
H(50) H(49) 3.125 2_756
H(50) H(50) 2.009 2_756
H(50) H(51) 1.584 .
H(50) H(51) 3.296 2_756
H(50) H(52) 3.340 .
H(50) H(53) 2.423 .
H(50) H(54) 3.366 .
H(50) H(59) 3.309 .
H(50) H(67) 3.585 2_666
H(50) H(61) 3.058 .
H(50) H(65) 3.233 .
H(50) H(62) 1.916 .
H(50) H(62) 3.173 2_756
H(51) Ir(2) 2.941 .
H(51) Cl(4) 3.384 .
H(51) O(2) 2.938 .
H(51) N(1) 3.479 .
H(51) N(2) 2.001 .
H(51) C(18) 3.206 .
H(51) C(19) 3.049 .
H(51) C(23) 3.316 .
H(51) C(24) 2.954 .
H(51) C(27) 2.793 .
H(51) C(28) 3.346 .
H(51) C(29) 3.136 .
H(51) H(3) 2.618 .
H(51) H(4) 2.756 .
H(51) H(6) 2.676 .
H(51) H(46) 3.153 .
H(51) H(49) 1.584 .
H(51) H(50) 1.584 .
H(51) H(50) 3.296 2_756
H(51) H(53) 3.224 .
H(51) H(54) 3.465 .
H(51) H(59) 3.372 .
H(51) H(67) 3.232 2_666
H(51) H(65) 2.660 .
H(51) H(66) 3.235 .
H(51) H(62) 2.757 .
H(52) Ir(2) 3.463 .
H(52) Cl(3) 2.908 .
H(52) N(2) 2.002 .
H(52) C(6) 2.977 2_766
H(52) C(27) 2.342 .
H(52) C(28) 3.440 .
H(52) C(30) 3.105 .
H(52) H(13) 2.377 2_766
H(52) H(14) 2.725 2_766
H(52) H(15) 3.575 2_766
H(52) H(17) 3.330 2_766
H(52) H(49) 3.249 .
H(52) H(50) 3.340 .
H(52) H(53) 1.584 .
H(52) H(54) 1.584 .
H(52) H(61) 1.852 .
H(52) H(62) 2.855 .
H(53) O(2) 3.119 2_756
H(53) N(2) 2.002 .
H(53) C(13) 3.324 2_666
H(53) C(27) 2.782 .
H(53) C(30) 2.282 .
H(53) H(6) 3.597 .
H(53) H(13) 3.391 2_766
H(53) H(17) 3.234 2_766
H(53) H(40) 3.453 2_666
H(53) H(41) 2.512 2_666
H(53) H(49) 2.094 .
H(53) H(50) 2.423 .
H(53) H(51) 3.224 .
H(53) H(52) 1.584 .
H(53) H(54) 1.584 .
H(53) H(61) 2.732 .
H(53) H(65) 2.828 2_756
H(53) H(62) 2.877 .
H(54) Ir(2) 2.967 .
H(54) Cl(3) 3.040 .
H(54) N(2) 2.002 .
H(54) C(13) 3.592 2_666
H(54) C(19) 3.590 .
H(54) C(20) 3.321 .
H(54) C(25) 3.121 .
H(54) C(27) 3.136 .
H(54) C(30) 2.772 .
H(54) H(6) 3.123 .
H(54) H(10) 3.227 2_766
H(54) H(28) 2.983 .
H(54) H(30) 2.698 .
H(54) H(41) 3.057 2_666
H(54) H(42) 3.468 2_666
H(54) H(49) 2.531 .
H(54) H(50) 3.366 .
H(54) H(51) 3.465 .
H(54) H(52) 1.584 .
H(54) H(53) 1.584 .
H(54) H(61) 3.076 .
H(55) Ir(1) 3.150 .
H(55) Cl(1) 2.708 .
H(55) Cl(2) 2.935 .
H(55) N(3) 2.749 .
H(55) N(4) 2.052 .
H(55) C(12) 2.052 .
H(55) C(13) 2.556 .
H(55) C(14) 3.274 .
H(55) C(16) 3.123 .
H(55) H(16) 2.971 1_455
H(55) H(17) 3.445 1_455
H(55) H(32) 3.200 .
H(55) H(33) 2.861 .
H(55) H(38) 3.338 .
H(55) H(40) 2.176 .
H(55) H(41) 3.146 .
H(55) H(42) 3.277 .
H(55) H(56) 1.590 .
H(55) H(57) 2.835 .
H(55) H(58) 2.309 .
H(55) H(70) 3.311 1_465
H(56) Cl(2) 3.520 .
H(56) O(2) 2.649 1_465
H(56) O(3) 2.924 1_465
H(56) N(3) 3.329 .
H(56) N(4) 2.052 .
H(56) C(12) 2.052 .
H(56) C(13) 2.665 .
H(56) C(14) 2.551 .
H(56) H(16) 3.377 1_455
H(56) H(17) 3.595 1_455
H(56) H(37) 3.304 .
H(56) H(38) 2.180 .
H(56) H(39) 3.100 .
H(56) H(40) 2.626 .
H(56) H(41) 2.776 .
H(56) H(42) 3.586 .
H(56) H(46) 3.292 1_465
H(56) H(55) 1.590 .
H(56) H(57) 2.301 .
H(56) H(58) 2.382 .
H(56) H(65) 3.361 1_465
H(56) H(66) 2.501 1_465
H(56) H(69) 3.172 1_465
H(56) H(70) 2.772 1_465
H(57) Ir(1) 3.486 .
H(57) O(1) 3.069 1_565
H(57) N(3) 2.051 .
H(57) N(4) 2.669 .
H(57) C(11) 2.041 .
H(57) C(14) 2.668 .
H(57) C(15) 2.369 .
H(57) C(16) 3.204 .
H(57) H(32) 3.182 .
H(57) H(34) 1.950 .
H(57) H(35) 2.849 .
H(57) H(35) 3.435 2_675
H(57) H(36) 3.178 .
H(57) H(38) 2.578 .
H(57) H(39) 2.402 .
H(57) H(47) 3.517 1_465
H(57) H(55) 2.835 .
H(57) H(56) 2.301 .
H(57) H(58) 1.585 .
H(57) H(63) 3.388 1_565
H(57) H(64) 3.271 1_565
H(58) Cl(2) 3.145 .
H(58) O(1) 3.440 2_665
H(58) O(3) 2.922 2_665
H(58) N(3) 2.051 .
H(58) N(4) 3.271 .
H(58) C(11) 2.041 .
H(58) C(15) 2.823 .
H(58) C(16) 2.415 .
H(58) H(31) 3.226 .
H(58) H(32) 2.017 .
H(58) H(33) 2.889 .
H(58) H(34) 2.878 .
H(58) H(35) 2.918 .
H(58) H(55) 2.309 .
H(58) H(56) 2.382 .
H(58) H(57) 1.585 .
H(58) H(64) 3.117 2_665
H(58) H(69) 2.637 2_665
H(58) H(70) 3.490 1_465
H(58) H(70) 2.980 2_665
H(59) Cl(4) 3.456 1_655
H(59) O(4) 3.437 1_645
H(59) N(1) 2.015 .
H(59) N(2) 2.972 .
H(59) C(14) 3.259 1_645
H(59) C(27) 1.859 .
H(59) C(30) 3.434 .
H(59) C(31) 2.986 .
H(59) C(32) 2.282 .
H(59) H(37) 3.294 1_645
H(59) H(38) 2.555 1_645
H(59) H(39) 3.478 1_645
H(59) H(44) 3.536 .
H(59) H(45) 2.855 .
H(59) H(46) 1.927 .
H(59) H(47) 2.633 .
H(59) H(48) 3.162 .
H(59) H(50) 3.309 .
H(59) H(51) 3.372 .
H(59) H(60) 1.576 .
H(59) H(63) 3.344 1_655
H(59) H(61) 2.524 .
H(59) H(62) 1.901 .
H(59) H(68) 3.065 1_645
H(60) Cl(4) 3.035 1_655
H(60) O(4) 3.414 2_766
H(60) N(1) 2.015 .
H(60) N(2) 3.109 .
H(60) C(24) 3.545 1_655
H(60) C(27) 1.859 .
H(60) C(31) 2.319 .
H(60) C(32) 3.019 .
H(60) H(4) 2.839 1_655
H(60) H(5) 3.429 1_655
H(60) H(43) 2.771 .
H(60) H(44) 3.147 .
H(60) H(45) 1.917 .
H(60) H(46) 3.128 .
H(60) H(47) 3.206 .
H(60) H(59) 1.576 .
H(60) H(63) 3.355 1_655
H(60) H(67) 2.974 2_766
H(60) H(61) 1.898 .
H(60) H(62) 2.382 .
H(60) H(68) 3.427 1_645
H(63) Cl(4) 2.52(5) .
H(63) O(3) 3.01(5) .
H(63) C(14) 3.34(5) 1_545
H(63) H(2) 3.208 .
H(63) H(3) 3.204 .
H(63) H(18) 2.880 1_545
H(63) H(34) 3.164 1_545
H(63) H(38) 3.292 1_545
H(63) H(39) 2.594 1_545
H(63) H(45) 3.161 1_455
H(63) H(47) 3.359 1_455
H(63) H(57) 3.388 1_545
H(63) H(59) 3.344 1_455
H(63) H(60) 3.355 1_455
H(63) H(64) 1.03(8) .
H(63) H(65) 3.30(8) .
H(63) H(66) 3.28(9) .
H(63) H(70) 3.55(7) .
H(64) Cl(4) 3.40(6) .
H(64) O(3) 2.24(6) .
H(64) C(15) 3.53(7) 1_545
H(64) C(23) 3.56(7) .
H(64) H(2) 3.255 .
H(64) H(3) 3.243 .
H(64) H(18) 2.916 1_545
H(64) H(32) 3.002 2_665
H(64) H(34) 2.588 1_545
H(64) H(35) 3.226 2_665
H(64) H(39) 3.067 1_545
H(64) H(57) 3.271 1_545
H(64) H(58) 3.117 2_665
H(64) H(63) 1.03(8) .
H(64) H(65) 3.56(9) .
H(64) H(66) 3.20(10) .
H(64) H(69) 2.81(9) .
H(64) H(70) 2.71(8) .
H(67) Cl(4) 3.58(8) 1_565
H(67) Cl(4) 2.26(9) 2_666
H(67) O(4) 3.56(9) 2_676
H(67) C(24) 3.14(8) 2_666
H(67) C(27) 3.55(8) 1_465
H(67) C(30) 3.37(9) 2_666
H(67) H(4) 2.695 2_666
H(67) H(5) 3.559 2_666
H(67) H(6) 2.768 2_666
H(67) H(37) 3.444 .
H(67) H(49) 2.796 2_666
H(67) H(50) 3.585 2_666
H(67) H(51) 3.232 2_666
H(67) H(60) 2.974 2_766
H(67) H(67) 3.31(13) 2_676
H(67) H(61) 3.513 1_465
H(67) H(61) 3.121 2_766
H(67) H(62) 2.758 1_465
H(67) H(68) 1.50(11) .
H(67) H(68) 2.98(12) 2_676
H(61) Ir(2) 3.431 .
H(61) Cl(3) 3.211 .
H(61) Cl(4) 3.435 2_756
H(61) O(4) 3.063 2_766
H(61) N(1) 2.960 .
H(61) N(2) 1.964 .
H(61) C(28) 1.847 .
H(61) C(29) 2.258 .
H(61) C(30) 3.082 .
H(61) H(13) 3.223 2_766
H(61) H(45) 3.565 .
H(61) H(50) 3.058 .
H(61) H(52) 1.852 .
H(61) H(53) 2.732 .
H(61) H(54) 3.076 .
H(61) H(59) 2.524 .
H(61) H(60) 1.898 .
H(61) H(67) 3.513 1_645
H(61) H(67) 3.121 2_766
H(61) H(62) 1.571 .
H(61) H(68) 2.917 2_766
H(65) Cl(4) 2.42(6) .
H(65) O(3) 3.22(6) .
H(65) C(30) 3.38(6) .
H(65) H(3) 2.852 .
H(65) H(17) 3.267 1_545
H(65) H(18) 3.198 1_545
H(65) H(41) 3.260 1_645
H(65) H(46) 3.218 .
H(65) H(50) 3.233 .
H(65) H(51) 2.660 .
H(65) H(53) 2.828 2_756
H(65) H(56) 3.361 1_645
H(65) H(63) 3.30(8) .
H(65) H(64) 3.56(9) .
H(65) H(66) 1.14(9) .
H(66) Cl(4) 3.25(7) .
H(66) O(3) 2.23(7) .
H(66) C(7) 3.54(8) 1_545
H(66) C(11) 3.44(7) 1_645
H(66) C(23) 3.52(7) .
H(66) C(32) 3.49(8) .
H(66) H(3) 2.630 .
H(66) H(16) 3.534 1_545
H(66) H(17) 3.327 1_545
H(66) H(18) 3.175 1_545
H(66) H(38) 3.213 1_645
H(66) H(41) 3.333 1_645
H(66) H(46) 2.672 .
H(66) H(48) 3.496 .
H(66) H(51) 3.235 .
H(66) H(56) 2.501 1_645
H(66) H(63) 3.28(9) .
H(66) H(64) 3.20(10) .
H(66) H(65) 1.14(9) .
H(66) H(69) 2.67(9) .
H(66) H(70) 2.75(9) .
H(62) Cl(4) 3.380 2_756
H(62) O(4) 2.994 1_645
H(62) N(1) 3.108 .
H(62) N(2) 1.964 .
H(62) C(28) 1.847 .
H(62) C(29) 2.770 .
H(62) C(30) 2.299 .
H(62) H(46) 3.336 .
H(62) H(49) 3.125 .
H(62) H(49) 3.495 2_756
H(62) H(50) 1.916 .
H(62) H(50) 3.173 2_756
H(62) H(51) 2.757 .
H(62) H(52) 2.855 .
H(62) H(53) 2.877 .
H(62) H(59) 1.901 .
H(62) H(60) 2.382 .
H(62) H(67) 2.758 1_645
H(62) H(61) 1.571 .
H(62) H(68) 3.012 1_645
H(68) Cl(4) 2.33(7) 1_565
H(68) Cl(4) 3.56(7) 2_666
H(68) C(6) 3.44(7) .
H(68) C(14) 3.17(8) .
H(68) C(28) 3.58(7) 1_465
H(68) H(6) 3.519 2_666
H(68) H(13) 2.957 .
H(68) H(15) 3.039 .
H(68) H(37) 2.435 .
H(68) H(38) 3.351 .
H(68) H(39) 3.301 .
H(68) H(59) 3.065 1_465
H(68) H(60) 3.427 1_465
H(68) H(67) 1.50(11) .
H(68) H(67) 2.98(12) 2_676
H(68) H(61) 2.917 2_766
H(68) H(62) 3.012 1_465
H(68) H(68) 3.36(11) 2_676
H(69) Cl(2) 3.48(6) 1_645
H(69) Cl(2) 2.18(6) 2_665
H(69) O(1) 3.38(6) .
H(69) O(2) 3.30(6) .
H(69) O(3) 3.56(6) 2_755
H(69) C(12) 3.59(6) 2_665
H(69) C(23) 3.31(6) .
H(69) H(1) 2.751 .
H(69) H(3) 3.048 .
H(69) H(32) 3.211 2_665
H(69) H(46) 3.487 .
H(69) H(48) 3.290 .
H(69) H(56) 3.172 1_645
H(69) H(58) 2.637 2_665
H(69) H(64) 2.81(9) .
H(69) H(66) 2.67(9) .
H(69) H(69) 3.31(8) 2_755
H(69) H(70) 1.35(9) .
H(69) H(70) 2.92(8) 2_755
H(70) Cl(2) 2.32(6) 1_645
H(70) Cl(2) 3.30(6) 2_665
H(70) O(1) 3.35(5) .
H(70) O(2) 3.35(6) .
H(70) O(3) 3.51(6) 2_755
H(70) C(7) 3.53(6) 1_545
H(70) C(11) 3.42(5) 1_645
H(70) H(16) 2.916 1_545
H(70) H(18) 3.318 1_545
H(70) H(34) 3.305 1_545
H(70) H(36) 3.504 1_545
H(70) H(55) 3.311 1_645
H(70) H(56) 2.772 1_645
H(70) H(58) 3.490 1_645
H(70) H(58) 2.980 2_665
H(70) H(63) 3.55(7) .
H(70) H(64) 2.71(8) .
H(70) H(66) 2.75(9) .
H(70) H(69) 1.35(9) .
H(70) H(69) 2.92(8) 2_755
H(70) H(70) 3.12(8) 2_755

loop_
_geom_torsion_atom_site_label_1
_geom_torsion_atom_site_label_2
_geom_torsion_atom_site_label_3
_geom_torsion_atom_site_label_4
_geom_torsion
Cl(1) Ir(1) N(3) C(12) 85.2(3)
Cl(1) Ir(1) N(3) C(15) -156.6(3)
Cl(1) Ir(1) N(3) C(16) -35.7(3)
Cl(1) Ir(1) N(4) C(11) -62.1(3)
Cl(1) Ir(1) N(4) C(13) 55.8(3)
Cl(1) Ir(1) N(4) C(14) 177.2(3)
Cl(1) Ir(1) C(1) C(2) 144.1(2)
Cl(1) Ir(1) C(1) C(5) 25.1(3)
Cl(1) Ir(1) C(1) C(6) -95.5(5)
Cl(1) Ir(1) C(2) C(1) -78.6(4)
Cl(1) Ir(1) C(2) C(3) 38.5(4)
Cl(1) Ir(1) C(2) C(7) 160.9(3)
Cl(1) Ir(1) C(3) C(2) -161.0(2)
Cl(1) Ir(1) C(3) C(4) -43.0(3)
Cl(1) Ir(1) C(3) C(8) 77.1(5)
Cl(1) Ir(1) C(4) C(3) 143.1(2)
Cl(1) Ir(1) C(4) C(5) -98.1(2)
Cl(1) Ir(1) C(4) C(9) 20.4(4)
Cl(1) Ir(1) C(5) C(1) -160.9(2)
Cl(1) Ir(1) C(5) C(4) 83.0(2)
Cl(1) Ir(1) C(5) C(10) -38.1(4)
N(3) Ir(1) N(4) C(11) 28.6(3)
N(3) Ir(1) N(4) C(13) 146.5(3)
N(3) Ir(1) N(4) C(14) -92.1(3)
N(4) Ir(1) N(3) C(12) -1.7(3)
N(4) Ir(1) N(3) C(15) 116.6(3)
N(4) Ir(1) N(3) C(16) -122.5(3)
N(3) Ir(1) C(1) C(2) -38.3(3)
N(3) Ir(1) C(1) C(5) -157.3(2)
N(3) Ir(1) C(1) C(6) 82.1(5)
C(1) Ir(1) N(3) C(12) -93.0(3)
C(1) Ir(1) N(3) C(15) 25.2(4)
C(1) Ir(1) N(3) C(16) 146.2(3)
N(3) Ir(1) C(2) C(1) 155.5(2)
N(3) Ir(1) C(2) C(3) -87.4(2)
N(3) Ir(1) C(2) C(7) 35.0(5)
C(2) Ir(1) N(3) C(12) -116.7(3)
C(2) Ir(1) N(3) C(15) 1.6(3)
C(2) Ir(1) N(3) C(16) 122.5(3)
N(3) Ir(1) C(3) C(2) 102.5(2)
N(3) Ir(1) C(3) C(4) -139.4(3)
N(3) Ir(1) C(3) C(8) -19.3(5)
C(3) Ir(1) N(3) C(12) -155.9(3)
C(3) Ir(1) N(3) C(15) -37.6(3)
C(3) Ir(1) N(3) C(16) 83.3(3)
N(3) Ir(1) C(4) C(3) 53.8(3)
N(3) Ir(1) C(4) C(5) 172.6(2)
N(3) Ir(1) C(4) C(9) -68.9(5)
C(4) Ir(1) N(3) C(12) 173.9(3)
C(4) Ir(1) N(3) C(15) -67.9(3)
C(4) Ir(1) N(3) C(16) 53.0(4)
N(3) Ir(1) C(5) C(1) 91.9(7)
N(3) Ir(1) C(5) C(4) -24.1(8)
N(3) Ir(1) C(5) C(10) -145.3(6)
C(5) Ir(1) N(3) C(12) -167.2(6)
C(5) Ir(1) N(3) C(15) -49.0(8)
C(5) Ir(1) N(3) C(16) 71.9(8)
N(4) Ir(1) C(1) C(2) -122.3(2)
N(4) Ir(1) C(1) C(5) 118.7(2)
N(4) Ir(1) C(1) C(6) -1.9(5)
C(1) Ir(1) N(4) C(11) 168.1(3)
C(1) Ir(1) N(4) C(13) -74.0(3)
C(1) Ir(1) N(4) C(14) 47.4(3)
N(4) Ir(1) C(2) C(1) 69.3(3)
N(4) Ir(1) C(2) C(3) -173.6(2)
N(4) Ir(1) C(2) C(7) -51.2(5)
C(2) Ir(1) N(4) C(11) 132.0(3)
C(2) Ir(1) N(4) C(13) -110.0(3)
C(2) Ir(1) N(4) C(14) 11.3(3)
N(4) Ir(1) C(3) C(2) 13.5(5)
N(4) Ir(1) C(3) C(4) 131.6(4)
N(4) Ir(1) C(3) C(8) -108.4(5)
C(3) Ir(1) N(4) C(11) 122.7(4)
C(3) Ir(1) N(4) C(13) -119.4(4)
C(3) Ir(1) N(4) C(14) 2.0(5)
N(4) Ir(1) C(4) C(3) -135.8(3)
N(4) Ir(1) C(4) C(5) -17.0(5)
N(4) Ir(1) C(4) C(9) 101.6(5)
C(4) Ir(1) N(4) C(11) -143.7(4)
C(4) Ir(1) N(4) C(13) -25.8(5)
C(4) Ir(1) N(4) C(14) 95.6(4)
N(4) Ir(1) C(5) C(1) -72.4(3)
N(4) Ir(1) C(5) C(4) 171.5(2)
N(4) Ir(1) C(5) C(10) 50.4(5)
C(5) Ir(1) N(4) C(11) -155.3(3)
C(5) Ir(1) N(4) C(13) -37.4(4)
C(5) Ir(1) N(4) C(14) 84.0(3)
C(1) Ir(1) C(2) C(3) 117.1(4)
C(1) Ir(1) C(2) C(7) -120.5(6)
C(2) Ir(1) C(1) C(5) -119.0(4)
C(2) Ir(1) C(1) C(6) 120.3(6)
C(1) Ir(1) C(3) C(2) -38.0(2)
C(1) Ir(1) C(3) C(4) 80.1(3)
C(1) Ir(1) C(3) C(8) -159.9(5)
C(3) Ir(1) C(1) C(2) 37.9(2)
C(3) Ir(1) C(1) C(5) -81.1(3)
C(3) Ir(1) C(1) C(6) 158.3(5)
C(1) Ir(1) C(4) C(3) -80.6(3)
C(1) Ir(1) C(4) C(5) 38.2(3)
C(1) Ir(1) C(4) C(9) 156.8(5)
C(4) Ir(1) C(1) C(2) 80.2(3)
C(4) Ir(1) C(1) C(5) -38.9(2)
C(4) Ir(1) C(1) C(6) -159.5(5)
C(1) Ir(1) C(5) C(4) -116.1(4)
C(1) Ir(1) C(5) C(10) 122.8(5)
C(5) Ir(1) C(1) C(2) 119.0(4)
C(5) Ir(1) C(1) C(6) -120.6(6)
C(2) Ir(1) C(3) C(4) 118.1(4)
C(2) Ir(1) C(3) C(8) -121.9(6)
C(3) Ir(1) C(2) C(1) -117.1(4)
C(3) Ir(1) C(2) C(7) 122.4(6)
C(2) Ir(1) C(4) C(3) -37.6(3)
C(2) Ir(1) C(4) C(5) 81.2(3)
C(2) Ir(1) C(4) C(9) -160.3(5)
C(4) Ir(1) C(2) C(1) -80.1(3)
C(4) Ir(1) C(2) C(3) 37.0(2)
C(4) Ir(1) C(2) C(7) 159.4(5)
C(2) Ir(1) C(5) C(1) 36.9(2)
C(2) Ir(1) C(5) C(4) -79.1(3)
C(2) Ir(1) C(5) C(10) 159.7(5)
C(5) Ir(1) C(2) C(1) -36.8(2)
C(5) Ir(1) C(2) C(3) 80.3(3)
C(5) Ir(1) C(2) C(7) -157.3(5)
C(3) Ir(1) C(4) C(5) 118.8(4)
C(3) Ir(1) C(4) C(9) -122.7(6)
C(4) Ir(1) C(3) C(2) -118.1(4)
C(4) Ir(1) C(3) C(8) 120.1(6)
C(3) Ir(1) C(5) C(1) 79.6(3)
C(3) Ir(1) C(5) C(4) -36.4(2)
C(3) Ir(1) C(5) C(10) -157.6(5)
C(5) Ir(1) C(3) C(2) -80.6(3)
C(5) Ir(1) C(3) C(4) 37.5(3)
C(5) Ir(1) C(3) C(8) 157.6(5)
C(4) Ir(1) C(5) C(1) 116.1(4)
C(4) Ir(1) C(5) C(10) -121.1(6)
C(5) Ir(1) C(4) C(3) -118.8(4)
C(5) Ir(1) C(4) C(9) 118.5(5)
Cl(3) Ir(2) N(1) C(28) 76.6(4)
Cl(3) Ir(2) N(1) C(31) -44.4(3)
Cl(3) Ir(2) N(1) C(32) -164.7(3)
Cl(3) Ir(2) N(2) C(27) -72.4(5)
Cl(3) Ir(2) N(2) C(29) 46.8(5)
Cl(3) Ir(2) N(2) C(30) 166.7(4)
Cl(3) Ir(2) C(17) C(18) -165.1(2)
Cl(3) Ir(2) C(17) C(21) -47.2(3)
Cl(3) Ir(2) C(17) C(22) 72.9(5)
Cl(3) Ir(2) C(18) C(17) 30.4(4)
Cl(3) Ir(2) C(18) C(19) -85.7(3)
Cl(3) Ir(2) C(18) C(23) 152.9(3)
Cl(3) Ir(2) C(19) C(18) 141.8(2)
Cl(3) Ir(2) C(19) C(20) 21.4(3)
Cl(3) Ir(2) C(19) C(24) -98.3(5)
Cl(3) Ir(2) C(20) C(19) -164.4(2)
Cl(3) Ir(2) C(20) C(21) 79.7(2)
Cl(3) Ir(2) C(20) C(25) -42.5(4)
Cl(3) Ir(2) C(21) C(17) 139.0(2)
Cl(3) Ir(2) C(21) C(20) -102.2(2)
Cl(3) Ir(2) C(21) C(26) 18.6(4)
N(1) Ir(2) N(2) C(27) 15.7(5)
N(1) Ir(2) N(2) C(29) 135.0(5)
N(1) Ir(2) N(2) C(30) -105.1(4)
N(2) Ir(2) N(1) C(28) -10.6(4)
N(2) Ir(2) N(1) C(31) -131.7(4)
N(2) Ir(2) N(1) C(32) 108.0(3)
N(1) Ir(2) C(17) C(18) 101.9(2)
N(1) Ir(2) C(17) C(21) -140.2(2)
N(1) Ir(2) C(17) C(22) -20.1(5)
C(17) Ir(2) N(1) C(28) -166.6(4)
C(17) Ir(2) N(1) C(31) 72.4(4)
C(17) Ir(2) N(1) C(32) -47.9(3)
N(1) Ir(2) C(18) C(17) -87.8(2)
N(1) Ir(2) C(18) C(19) 156.1(2)
N(1) Ir(2) C(18) C(23) 34.6(4)
C(18) Ir(2) N(1) C(28) -127.0(4)
C(18) Ir(2) N(1) C(31) 112.0(4)
C(18) Ir(2) N(1) C(32) -8.3(3)
N(1) Ir(2) C(19) C(18) -36.8(3)
N(1) Ir(2) C(19) C(20) -157.2(2)
N(1) Ir(2) C(19) C(24) 83.1(5)
C(19) Ir(2) N(1) C(28) -104.4(4)
C(19) Ir(2) N(1) C(31) 134.6(4)
C(19) Ir(2) N(1) C(32) 14.3(4)
N(1) Ir(2) C(20) C(19) 89.4(7)
N(1) Ir(2) C(20) C(21) -26.6(8)
N(1) Ir(2) C(20) C(25) -148.8(6)
C(20) Ir(2) N(1) C(28) -176.0(6)
C(20) Ir(2) N(1) C(31) 62.9(8)
C(20) Ir(2) N(1) C(32) -57.4(8)
N(1) Ir(2) C(21) C(17) 53.0(3)
N(1) Ir(2) C(21) C(20) 171.8(2)
N(1) Ir(2) C(21) C(26) -67.4(5)
C(21) Ir(2) N(1) C(28) 163.3(4)
C(21) Ir(2) N(1) C(31) 42.2(4)
C(21) Ir(2) N(1) C(32) -78.1(4)
N(2) Ir(2) C(17) C(18) 12.5(5)
N(2) Ir(2) C(17) C(21) 130.4(4)
N(2) Ir(2) C(17) C(22) -109.5(5)
C(17) Ir(2) N(2) C(27) 109.7(6)
C(17) Ir(2) N(2) C(29) -131.0(5)
C(17) Ir(2) N(2) C(30) -11.1(7)
N(2) Ir(2) C(18) C(17) -174.4(2)
N(2) Ir(2) C(18) C(19) 69.5(3)
N(2) Ir(2) C(18) C(23) -51.9(5)
C(18) Ir(2) N(2) C(27) 118.5(5)
C(18) Ir(2) N(2) C(29) -122.2(5)
C(18) Ir(2) N(2) C(30) -2.3(5)
N(2) Ir(2) C(19) C(18) -122.8(2)
N(2) Ir(2) C(19) C(20) 116.8(2)
N(2) Ir(2) C(19) C(24) -2.9(5)
C(19) Ir(2) N(2) C(27) 154.5(5)
C(19) Ir(2) N(2) C(29) -86.3(5)
C(19) Ir(2) N(2) C(30) 33.7(4)
N(2) Ir(2) C(20) C(19) -74.8(3)
N(2) Ir(2) C(20) C(21) 169.2(2)
N(2) Ir(2) C(20) C(25) 47.1(5)
C(20) Ir(2) N(2) C(27) -168.3(5)
C(20) Ir(2) N(2) C(29) -49.0(5)
C(20) Ir(2) N(2) C(30) 70.9(4)
N(2) Ir(2) C(21) C(17) -139.9(3)
N(2) Ir(2) C(21) C(20) -21.1(5)
N(2) Ir(2) C(21) C(26) 99.8(5)
C(21) Ir(2) N(2) C(27) -154.1(5)
C(21) Ir(2) N(2) C(29) -34.8(7)
C(21) Ir(2) N(2) C(30) 85.1(6)
C(17) Ir(2) C(18) C(19) -116.1(3)
C(17) Ir(2) C(18) C(23) 122.5(5)
C(18) Ir(2) C(17) C(21) 117.9(3)
C(18) Ir(2) C(17) C(22) -122.0(6)
C(17) Ir(2) C(19) C(18) 38.9(2)
C(17) Ir(2) C(19) C(20) -81.5(3)
C(17) Ir(2) C(19) C(24) 158.8(5)
C(19) Ir(2) C(17) C(18) -38.1(2)
C(19) Ir(2) C(17) C(21) 79.7(3)
C(19) Ir(2) C(17) C(22) -160.1(5)
C(17) Ir(2) C(20) C(19) 79.2(3)
C(17) Ir(2) C(20) C(21) -36.8(3)
C(17) Ir(2) C(20) C(25) -159.0(5)
C(20) Ir(2) C(17) C(18) -80.7(2)
C(20) Ir(2) C(17) C(21) 37.2(2)
C(20) Ir(2) C(17) C(22) 157.3(5)
C(17) Ir(2) C(21) C(20) 118.8(4)
C(17) Ir(2) C(21) C(26) -120.4(6)
C(21) Ir(2) C(17) C(18) -117.9(3)
C(21) Ir(2) C(17) C(22) 120.2(6)
C(18) Ir(2) C(19) C(20) -120.4(4)
C(18) Ir(2) C(19) C(24) 119.9(6)
C(19) Ir(2) C(18) C(17) 116.1(3)
C(19) Ir(2) C(18) C(23) -121.4(5)
C(18) Ir(2) C(20) C(19) 36.0(2)
C(18) Ir(2) C(20) C(21) -80.0(3)
C(18) Ir(2) C(20) C(25) 157.9(5)
C(20) Ir(2) C(18) C(17) 80.0(2)
C(20) Ir(2) C(18) C(19) -36.1(2)
C(20) Ir(2) C(18) C(23) -157.5(5)
C(18) Ir(2) C(21) C(17) -37.9(2)
C(18) Ir(2) C(21) C(20) 80.9(3)
C(18) Ir(2) C(21) C(26) -158.3(5)
C(21) Ir(2) C(18) C(17) 37.2(2)
C(21) Ir(2) C(18) C(19) -78.8(2)
C(21) Ir(2) C(18) C(23) 159.7(5)
C(19) Ir(2) C(20) C(21) -116.0(4)
C(19) Ir(2) C(20) C(25) 121.8(5)
C(20) Ir(2) C(19) C(18) 120.4(4)
C(20) Ir(2) C(19) C(24) -119.7(6)
C(19) Ir(2) C(21) C(17) -80.5(3)
C(19) Ir(2) C(21) C(20) 38.3(3)
C(19) Ir(2) C(21) C(26) 159.2(5)
C(21) Ir(2) C(19) C(18) 81.7(3)
C(21) Ir(2) C(19) C(20) -38.7(2)
C(21) Ir(2) C(19) C(24) -158.4(5)
C(20) Ir(2) C(21) C(17) -118.8(4)
C(20) Ir(2) C(21) C(26) 120.8(6)
C(21) Ir(2) C(20) C(19) 116.0(4)
C(21) Ir(2) C(20) C(25) -122.2(6)
Ir(2) N(1) C(28) C(27) 3.2(9)
C(31) N(1) C(28) C(27) 126.6(8)
C(32) N(1) C(28) C(27) -118.6(8)
Ir(2) N(2) C(27) C(28) -21.0(12)
C(29) N(2) C(27) C(28) -143.8(10)
C(30) N(2) C(27) C(28) 101.7(11)
Ir(1) N(3) C(12) C(11) -26.3(5)
C(15) N(3) C(12) C(11) -148.5(4)
C(16) N(3) C(12) C(11) 96.2(5)
Ir(1) N(4) C(11) C(12) -51.5(5)
C(13) N(4) C(11) C(12) -172.8(4)
C(14) N(4) C(11) C(12) 71.6(5)
Ir(1) C(1) C(2) C(3) -62.5(3)
Ir(1) C(1) C(2) C(7) 127.9(4)
Ir(1) C(1) C(5) C(4) 62.9(3)
Ir(1) C(1) C(5) C(10) -122.9(5)
C(2) C(1) C(5) Ir(1) -60.1(3)
C(2) C(1) C(5) C(4) 2.8(5)
C(2) C(1) C(5) C(10) 177.0(4)
C(5) C(1) C(2) Ir(1) 59.6(3)
C(5) C(1) C(2) C(3) -2.9(5)
C(5) C(1) C(2) C(7) -172.5(4)
C(6) C(1) C(2) Ir(1) -127.8(4)
C(6) C(1) C(2) C(3) 169.7(4)
C(6) C(1) C(2) C(7) 0.1(5)
C(6) C(1) C(5) Ir(1) 127.3(5)
C(6) C(1) C(5) C(4) -169.7(4)
C(6) C(1) C(5) C(10) 4.4(8)
Ir(1) C(2) C(3) C(4) -60.4(3)
Ir(1) C(2) C(3) C(8) 127.1(5)
C(1) C(2) C(3) Ir(1) 62.3(3)
C(1) C(2) C(3) C(4) 1.9(5)
C(1) C(2) C(3) C(8) -170.6(4)
C(7) C(2) C(3) Ir(1) -128.3(5)
C(7) C(2) C(3) C(4) 171.3(4)
C(7) C(2) C(3) C(8) -1.1(8)
Ir(1) C(3) C(4) C(5) -60.6(3)
Ir(1) C(3) C(4) C(9) 122.7(5)
C(2) C(3) C(4) Ir(1) 60.5(3)
C(2) C(3) C(4) C(5) -0.1(4)
C(2) C(3) C(4) C(9) -176.9(4)
C(8) C(3) C(4) Ir(1) -127.0(5)
C(8) C(3) C(4) C(5) 172.4(4)
C(8) C(3) C(4) C(9) -4.3(8)
Ir(1) C(4) C(5) C(1) -63.6(3)
Ir(1) C(4) C(5) C(10) 122.2(5)
C(3) C(4) C(5) Ir(1) 62.0(3)
C(3) C(4) C(5) C(1) -1.6(5)
C(3) C(4) C(5) C(10) -175.9(4)
C(9) C(4) C(5) Ir(1) -121.2(5)
C(9) C(4) C(5) C(1) 175.2(4)
C(9) C(4) C(5) C(10) 1.0(8)
N(4) C(11) C(12) N(3) 52.3(6)
Ir(2) C(17) C(18) C(19) 63.0(3)
Ir(2) C(17) C(18) C(23) -129.3(4)
Ir(2) C(17) C(21) C(20) -60.5(3)
Ir(2) C(17) C(21) C(26) 123.0(5)
C(18) C(17) C(21) Ir(2) 61.1(3)
C(18) C(17) C(21) C(20) 0.6(5)
C(18) C(17) C(21) C(26) -175.9(4)
C(21) C(17) C(18) Ir(2) -61.1(3)
C(21) C(17) C(18) C(19) 2.0(5)
C(21) C(17) C(18) C(23) 169.6(4)
C(22) C(17) C(18) Ir(2) 125.1(5)
C(22) C(17) C(18) C(19) -171.9(4)
C(22) C(17) C(18) C(23) -4.2(7)
C(22) C(17) C(21) Ir(2) -125.0(5)
C(22) C(17) C(21) C(20) 174.5(4)
C(22) C(17) C(21) C(26) -1.9(8)
Ir(2) C(18) C(19) C(20) 58.5(3)
Ir(2) C(18) C(19) C(24) -129.0(4)
C(17) C(18) C(19) Ir(2) -62.3(3)
C(17) C(18) C(19) C(20) -3.8(5)
C(17) C(18) C(19) C(24) 168.7(4)
C(23) C(18) C(19) Ir(2) 129.8(4)
C(23) C(18) C(19) C(20) -171.7(4)
C(23) C(18) C(19) C(24) 0.8(7)
Ir(2) C(19) C(20) C(21) 63.3(3)
Ir(2) C(19) C(20) C(25) -123.4(5)
C(18) C(19) C(20) Ir(2) -59.1(3)
C(18) C(19) C(20) C(21) 4.2(5)
C(18) C(19) C(20) C(25) 177.5(4)
C(24) C(19) C(20) Ir(2) 128.4(4)
C(24) C(19) C(20) C(21) -168.3(4)
C(24) C(19) C(20) C(25) 5.0(7)
Ir(2) C(20) C(21) C(17) 61.3(3)
Ir(2) C(20) C(21) C(26) -122.3(5)
C(19) C(20) C(21) Ir(2) -64.2(3)
C(19) C(20) C(21) C(17) -3.0(5)
C(19) C(20) C(21) C(26) 173.5(4)
C(25) C(20) C(21) Ir(2) 122.6(5)
C(25) C(20) C(21) C(17) -176.1(4)
C(25) C(20) C(21) C(26) 0.3(7)
N(2) C(27) C(28) N(1) 12.6(15)
